data_1559324
loop_
_publ_author_name
'Fostvedt, Jade I.'
'Grant, Lauren N.'
'Kriegel, Benjamin M.'
'Obenhuber, Andreas H.'
'Lohrey, Trevor D.'
'Bergman, Robert G.'
'Arnold, John'

_publ_section_title
;
 1,2-Addition and cycloaddition reactions of niobium bis(imido) and oxo
 imido complexes
;
_journal_name_full 'Chemical Science'
_journal_paper_doi 10.1039/D0SC03489D
_journal_year 2020
_chemical_formula_moiety 'C64 H67 B F15 N4 Nb O2, C4 H10 O'
_chemical_formula_sum 'C68 H77 B F15 N4 Nb O3'
_chemical_formula_weight 1387.05
_chemical_melting_point 458
_chemical_name_common (BDI)Nb(NAr)(N(tBu)CO2B(C6F5)3)
_chemical_name_systematic
'(tris(pentafluorophenyl)borate-N-tert-butylcarbamidato-N,O)-(2,6-diisopropylphenyl)imino-(N,N?-bis(2,6-diisopropylphenyl)-3,5-dimethyl-B-diketiminato)-niobium(V) diethyl ether solvate'
_chemical_properties_physical Air-sensitive,Moisture-sensitive,Oxygen-sensitive
_space_group_crystal_system monoclinic
_space_group_IT_number 14
_space_group_name_Hall '-P 2ybc'
_space_group_name_H-M_alt 'P 1 21/c 1'
_atom_sites_solution_hydrogens geom
_audit_creation_date 2020-05-14
_audit_creation_method
;
Olex2 1.2
(compiled May 18 2018 14:05:52 for OlexSys, GUI svn.r5506)
;
_audit_update_record
;
2020-05-14 deposited with the CCDC.	2020-10-08 downloaded from the CCDC.
;
_cell_angle_alpha 90
_cell_angle_beta 91.576(3)
_cell_angle_gamma 90
_cell_formula_units_Z 8
_cell_length_a 22.2228(19)
_cell_length_b 24.338(2)
_cell_length_c 24.561(2)
_cell_measurement_reflns_used 9831
_cell_measurement_temperature 100
_cell_measurement_theta_max 25.40
_cell_measurement_theta_min 2.36
_cell_volume 13279.0(19)
_computing_molecular_graphics 'Olex2 (Dolomanov et al., 2009)'
_computing_publication_material 'Olex2 (Dolomanov et al., 2009)'
_computing_structure_refinement 'ShelXL (Sheldrick, 2015)'
_diffrn_ambient_temperature 100
_diffrn_measured_fraction_theta_full 0.994
_diffrn_measured_fraction_theta_max 0.988
_diffrn_measurement_device_type 'Bruker APEX-II CCD'
_diffrn_measurement_method 'phi and omega scans'
_diffrn_radiation_type MoK\a
_diffrn_radiation_wavelength 0.71073
_diffrn_reflns_av_R_equivalents 0.1107
_diffrn_reflns_av_unetI/netI 0.1368
_diffrn_reflns_Laue_measured_fraction_full 0.994
_diffrn_reflns_Laue_measured_fraction_max 0.988
_diffrn_reflns_limit_h_max 24
_diffrn_reflns_limit_h_min -26
_diffrn_reflns_limit_k_max 29
_diffrn_reflns_limit_k_min -28
_diffrn_reflns_limit_l_max 29
_diffrn_reflns_limit_l_min -28
_diffrn_reflns_number 63281
_diffrn_reflns_point_group_measured_fraction_full 0.994
_diffrn_reflns_point_group_measured_fraction_max 0.988
_diffrn_reflns_theta_full 25.000
_diffrn_reflns_theta_max 25.427
_diffrn_reflns_theta_min 1.659
_diffrn_standards_number 0
_exptl_absorpt_coefficient_mu 0.272
_exptl_absorpt_correction_T_max 0.7452
_exptl_absorpt_correction_T_min 0.5545
_exptl_absorpt_correction_type multi-scan
_exptl_absorpt_process_details SADABS
_exptl_crystal_colour violet
_exptl_crystal_colour_primary violet
_exptl_crystal_density_diffrn 1.388
_exptl_crystal_description plate
_exptl_crystal_F_000 5744
_exptl_crystal_recrystallization_method 'Re-crystallisation from solvent: Diethyl ether'
_exptl_crystal_size_max 0.14
_exptl_crystal_size_mid 0.06
_exptl_crystal_size_min 0.04
_refine_diff_density_max 0.938
_refine_diff_density_min -1.594
_refine_diff_density_rms 0.113
_refine_ls_extinction_method none
_refine_ls_goodness_of_fit_ref 0.969
_refine_ls_hydrogen_treatment constr
_refine_ls_matrix_type full
_refine_ls_number_parameters 1695
_refine_ls_number_reflns 24250
_refine_ls_number_restraints 0
_refine_ls_restrained_S_all 0.969
_refine_ls_R_factor_all 0.1239
_refine_ls_R_factor_gt 0.0688
_refine_ls_shift/su_max 0.002
_refine_ls_shift/su_mean 0.000
_refine_ls_structure_factor_coef Fsqd
_refine_ls_weighting_details 'w=1/[\s^2^(Fo^2^)+(0.0905P)^2^] where P=(Fo^2^+2Fc^2^)/3'
_refine_ls_weighting_scheme calc
_refine_ls_wR_factor_gt 0.1694
_refine_ls_wR_factor_ref 0.1923
_reflns_Friedel_coverage 0.000
_reflns_number_gt 14154
_reflns_number_total 24250
_reflns_threshold_expression 'I > 2\s(I)'
_cod_data_source_file d0sc03489d2.cif
_cod_data_source_block bmkxr69
_cod_original_cell_volume 13279(2)
_cod_database_code 1559324
_shelx_shelxl_version_number 2018/3
_shelx_space_group_comment
;
The symmetry employed for this shelxl refinement is uniquely defined
by the following loop, which should always be used as a source of
symmetry information in preference to the above space-group names.
They are only intended as comments.
;
_shelx_estimated_absorpt_t_max 0.989
_shelx_estimated_absorpt_t_min 0.963
_olex2_refinement_description
;
1. Fixed Uiso
 At 1.2 times of:
  All C(H) groups, All C(H,H) groups
 At 1.5 times of:
  All C(H,H,H) groups
2.a Ternary CH refined with riding coordinates:
 C12(H12), C15(H15), C24(H24), C27(H27), C36(H36), C39(H39), C76(H76),
 C79(H79), C88(H88), C91(H91), C100(H100), C103(H103)
2.b Secondary CH2 refined with riding coordinates:
 C130(H13D,H13E), C131(H13F,H13G), C134(H13N,H13O), C135(H13P,H13Q)
2.c Aromatic/amide H refined with riding coordinates:
 C2(H2), C8(H8), C9(H9), C10(H10), C20(H20), C21(H21), C22(H22), C32(H32),
 C33(H33), C34(H34), C66(H66), C72(H72), C73(H73), C74(H74), C84(H84), C85(H85),
  C86(H86), C96(H96), C97(H97), C98(H98)
2.d Idealised Me refined as rotating group:
 C4(H4A,H4B,H4C), C5(H5A,H5B,H5C), C13(H13A,H13B,H13C), C14(H14A,H14B,H14C),
 C16(H16A,H16B,H16C), C17(H17A,H17B,H17C), C25(H25A,H25B,H25C), C26(H26A,H26B,
 H26C), C28(H28A,H28B,H28C), C29(H29A,H29B,H29C), C37(H37A,H37B,H37C), C38(H38A,
 H38B,H38C), C40(H40A,H40B,H40C), C41(H41A,H41B,H41C), C43(H43A,H43B,H43C),
 C44(H44A,H44B,H44C), C45(H45A,H45B,H45C), C68(H68A,H68B,H68C), C69(H69A,H69B,
 H69C), C77(H77A,H77B,H77C), C78(H78A,H78B,H78C), C80(H80A,H80B,H80C), C81(H81A,
 H81B,H81C), C89(H89A,H89B,H89C), C90(H90A,H90B,H90C), C92(H92A,H92B,H92C),
 C93(H93A,H93B,H93C), C101(H10A,H10B,H10C), C102(H10D,H10E,H10F), C104(H10G,
 H10H,H10I), C105(H10J,H10K,H10L), C107(H10M,H10N,H10O), C108(H10P,H10Q,H10R),
 C109(H10S,H10T,H10U), C129(H12A,H12B,H12C), C132(H13H,H13I,H13J), C133(H13K,
 H13L,H13M), C136(H13R,H13S,H13T)
;
_olex2_submission_special_instructions 'No special instructions were received'

loop_
_space_group_symop_operation_xyz
'x, y, z'
'-x, y+1/2, -z+1/2'
'-x, -y, -z'
'x, -y-1/2, z-1/2'

loop_
_atom_site_label
_atom_site_type_symbol
_atom_site_fract_x
_atom_site_fract_y
_atom_site_fract_z
_atom_site_U_iso_or_equiv
_atom_site_adp_type
_atom_site_occupancy
_atom_site_site_symmetry_order
_atom_site_calc_flag
_atom_site_refinement_flags_posn
_atom_site_refinement_flags_adp
_atom_site_refinement_flags_occupancy
_atom_site_disorder_assembly
_atom_site_disorder_group
C1 C 0.3552(2) 0.7288(2) 0.8200(2) 0.0207(12) Uani 1 1 d . . . . .
C2 C 0.3703(2) 0.6920(2) 0.8607(2) 0.0232(13) Uani 1 1 d . . . . .
H2 H 0.342000 0.688627 0.888827 0.028 Uiso 1 1 calc R . . . .
C3 C 0.4220(2) 0.6588(2) 0.8664(2) 0.0204(12) Uani 1 1 d . . . . .
C4 C 0.2922(3) 0.7507(2) 0.8173(2) 0.0289(14) Uani 1 1 d . . . . .
H4A H 0.291061 0.786591 0.835387 0.043 Uiso 1 1 calc GR . . . .
H4B H 0.265429 0.725149 0.835738 0.043 Uiso 1 1 calc GR . . . .
H4C H 0.278919 0.754712 0.779167 0.043 Uiso 1 1 calc GR . . . .
C5 C 0.4198(3) 0.6157(2) 0.9101(2) 0.0300(14) Uani 1 1 d . . . . .
H5A H 0.416930 0.579241 0.893217 0.045 Uiso 1 1 calc GR . . . .
H5B H 0.384576 0.621904 0.932434 0.045 Uiso 1 1 calc GR . . . .
H5C H 0.456459 0.617701 0.933121 0.045 Uiso 1 1 calc GR . . . .
C6 C 0.3778(2) 0.7788(2) 0.7371(2) 0.0206(12) Uani 1 1 d . . . . .
C7 C 0.3705(2) 0.8357(2) 0.7448(2) 0.0208(13) Uani 1 1 d . . . . .
C8 C 0.3541(2) 0.8682(2) 0.7001(2) 0.0248(13) Uani 1 1 d . . . . .
H8 H 0.349420 0.906798 0.704334 0.030 Uiso 1 1 calc R . . . .
C9 C 0.3446(3) 0.8442(2) 0.6493(2) 0.0298(15) Uani 1 1 d . . . . .
H9 H 0.333401 0.866465 0.618938 0.036 Uiso 1 1 calc R . . . .
C10 C 0.3511(3) 0.7884(2) 0.6425(2) 0.0294(14) Uani 1 1 d . . . . .
H10 H 0.344177 0.773034 0.607313 0.035 Uiso 1 1 calc R . . . .
C11 C 0.3676(2) 0.7536(2) 0.6857(2) 0.0254(14) Uani 1 1 d . . . . .
C12 C 0.3774(2) 0.8638(2) 0.8006(2) 0.0207(13) Uani 1 1 d . . . . .
H12 H 0.383911 0.834496 0.828632 0.025 Uiso 1 1 calc R . . . .
C13 C 0.3194(2) 0.8954(2) 0.8147(2) 0.0247(13) Uani 1 1 d . . . . .
H13A H 0.322145 0.907495 0.852751 0.037 Uiso 1 1 calc GR . . . .
H13B H 0.284492 0.871165 0.809510 0.037 Uiso 1 1 calc GR . . . .
H13C H 0.314901 0.927455 0.790835 0.037 Uiso 1 1 calc GR . . . .
C14 C 0.4309(3) 0.9028(2) 0.8042(2) 0.0251(13) Uani 1 1 d . . . . .
H14A H 0.468075 0.882202 0.798363 0.038 Uiso 1 1 calc GR . . . .
H14B H 0.432856 0.920005 0.840236 0.038 Uiso 1 1 calc GR . . . .
H14C H 0.426258 0.931300 0.776161 0.038 Uiso 1 1 calc GR . . . .
C15 C 0.3721(2) 0.6926(2) 0.6778(2) 0.0246(13) Uani 1 1 d . . . . .
H15 H 0.409683 0.680064 0.697341 0.029 Uiso 1 1 calc R . . . .
C16 C 0.3181(3) 0.6617(2) 0.7039(3) 0.0358(16) Uani 1 1 d . . . . .
H16A H 0.316286 0.671396 0.742542 0.054 Uiso 1 1 calc GR . . . .
H16B H 0.323908 0.621931 0.700360 0.054 Uiso 1 1 calc GR . . . .
H16C H 0.280438 0.672387 0.685141 0.054 Uiso 1 1 calc GR . . . .
C17 C 0.3766(3) 0.6745(3) 0.6180(2) 0.0386(17) Uani 1 1 d . . . . .
H17A H 0.338978 0.683601 0.598211 0.058 Uiso 1 1 calc GR . . . .
H17B H 0.383399 0.634809 0.616451 0.058 Uiso 1 1 calc GR . . . .
H17C H 0.410138 0.693756 0.601348 0.058 Uiso 1 1 calc GR . . . .
C18 C 0.5104(2) 0.6151(2) 0.8409(2) 0.0190(12) Uani 1 1 d . . . . .
C19 C 0.4975(3) 0.5671(2) 0.8105(2) 0.0240(13) Uani 1 1 d . . . . .
C20 C 0.5315(3) 0.5200(2) 0.8224(2) 0.0250(13) Uani 1 1 d . . . . .
H20 H 0.523178 0.486938 0.803076 0.030 Uiso 1 1 calc R . . . .
C21 C 0.5765(3) 0.5211(2) 0.8614(2) 0.0283(14) Uani 1 1 d . . . . .
H21 H 0.598260 0.488402 0.869732 0.034 Uiso 1 1 calc R . . . .
C22 C 0.5908(3) 0.5686(2) 0.8887(2) 0.0275(14) Uani 1 1 d . . . . .
H22 H 0.623649 0.568904 0.914331 0.033 Uiso 1 1 calc R . . . .
C23 C 0.5576(3) 0.6170(2) 0.8793(2) 0.0220(13) Uani 1 1 d . . . . .
C24 C 0.4479(3) 0.5652(2) 0.7663(2) 0.0308(15) Uani 1 1 d . . . . .
H24 H 0.436509 0.603723 0.756481 0.037 Uiso 1 1 calc R . . . .
C25 C 0.3917(3) 0.5352(4) 0.7845(3) 0.065(3) Uani 1 1 d . . . . .
H25A H 0.402953 0.498871 0.798681 0.097 Uiso 1 1 calc GR . . . .
H25B H 0.363502 0.530969 0.753421 0.097 Uiso 1 1 calc GR . . . .
H25C H 0.372582 0.556486 0.813133 0.097 Uiso 1 1 calc GR . . . .
C26 C 0.4699(3) 0.5371(3) 0.7161(3) 0.048(2) Uani 1 1 d . . . . .
H26A H 0.472565 0.497443 0.722576 0.072 Uiso 1 1 calc GR . . . .
H26B H 0.509809 0.551350 0.707467 0.072 Uiso 1 1 calc GR . . . .
H26C H 0.441795 0.544248 0.685482 0.072 Uiso 1 1 calc GR . . . .
C27 C 0.5734(3) 0.6693(2) 0.9105(2) 0.0249(13) Uani 1 1 d . . . . .
H27 H 0.539982 0.696241 0.903960 0.030 Uiso 1 1 calc R . . . .
C28 C 0.5800(3) 0.6599(3) 0.9726(2) 0.0363(16) Uani 1 1 d . . . . .
H28A H 0.617564 0.640139 0.980801 0.054 Uiso 1 1 calc GR . . . .
H28B H 0.545858 0.638172 0.984973 0.054 Uiso 1 1 calc GR . . . .
H28C H 0.580720 0.695442 0.991360 0.054 Uiso 1 1 calc GR . . . .
C29 C 0.6306(3) 0.6944(2) 0.8895(2) 0.0268(14) Uani 1 1 d . . . . .
H29A H 0.664217 0.668975 0.895885 0.040 Uiso 1 1 calc GR . . . .
H29B H 0.638953 0.729073 0.908550 0.040 Uiso 1 1 calc GR . . . .
H29C H 0.625635 0.701483 0.850314 0.040 Uiso 1 1 calc GR . . . .
C30 C 0.5378(2) 0.8106(2) 0.8798(2) 0.0171(12) Uani 1 1 d . . . . .
C31 C 0.5945(2) 0.8367(2) 0.8753(2) 0.0199(12) Uani 1 1 d . . . . .
C32 C 0.6169(3) 0.8654(2) 0.9216(2) 0.0276(14) Uani 1 1 d . . . . .
H32 H 0.655339 0.882380 0.920194 0.033 Uiso 1 1 calc R . . . .
C33 C 0.5852(3) 0.8693(2) 0.9682(2) 0.0274(14) Uani 1 1 d . . . . .
H33 H 0.601307 0.889593 0.998264 0.033 Uiso 1 1 calc R . . . .
C34 C 0.5295(3) 0.8441(2) 0.9720(2) 0.0256(13) Uani 1 1 d . . . . .
H34 H 0.508236 0.846757 1.004940 0.031 Uiso 1 1 calc R . . . .
C35 C 0.5043(2) 0.8147(2) 0.9282(2) 0.0172(12) Uani 1 1 d . . . . .
C36 C 0.6302(2) 0.8379(2) 0.8244(2) 0.0233(13) Uani 1 1 d . . . . .
H36 H 0.610048 0.813082 0.797005 0.028 Uiso 1 1 calc R . . . .
C37 C 0.6289(3) 0.8975(2) 0.8012(2) 0.0292(14) Uani 1 1 d . . . . .
H37A H 0.586997 0.909651 0.796405 0.044 Uiso 1 1 calc GR . . . .
H37B H 0.648443 0.898123 0.765898 0.044 Uiso 1 1 calc GR . . . .
H37C H 0.650266 0.922169 0.826564 0.044 Uiso 1 1 calc GR . . . .
C38 C 0.6957(3) 0.8193(3) 0.8321(3) 0.0366(16) Uani 1 1 d . . . . .
H38A H 0.717032 0.844643 0.856863 0.055 Uiso 1 1 calc GR . . . .
H38B H 0.715169 0.819183 0.796766 0.055 Uiso 1 1 calc GR . . . .
H38C H 0.696766 0.782177 0.847530 0.055 Uiso 1 1 calc GR . . . .
C39 C 0.4425(2) 0.7905(2) 0.9347(2) 0.0216(13) Uani 1 1 d . . . . .
H39 H 0.430319 0.772657 0.899412 0.026 Uiso 1 1 calc R . . . .
C40 C 0.4423(3) 0.7458(2) 0.9791(2) 0.0290(14) Uani 1 1 d . . . . .
H40A H 0.471096 0.716969 0.970195 0.043 Uiso 1 1 calc GR . . . .
H40B H 0.401852 0.729952 0.981031 0.043 Uiso 1 1 calc GR . . . .
H40C H 0.453688 0.762204 1.014352 0.043 Uiso 1 1 calc GR . . . .
C41 C 0.3959(3) 0.8345(2) 0.9465(2) 0.0300(14) Uani 1 1 d . . . . .
H41A H 0.404691 0.850537 0.982498 0.045 Uiso 1 1 calc GR . . . .
H41B H 0.355702 0.818015 0.946013 0.045 Uiso 1 1 calc GR . . . .
H41C H 0.397503 0.863303 0.918734 0.045 Uiso 1 1 calc GR . . . .
C42 C 0.5492(2) 0.8008(2) 0.6742(2) 0.0189(12) Uani 1 1 d . . . . .
C43 C 0.5188(2) 0.8521(2) 0.6957(2) 0.0213(12) Uani 1 1 d . . . . .
H43A H 0.475689 0.845042 0.699354 0.032 Uiso 1 1 calc GR . . . .
H43B H 0.524439 0.882493 0.670169 0.032 Uiso 1 1 calc GR . . . .
H43C H 0.536720 0.861725 0.731290 0.032 Uiso 1 1 calc GR . . . .
C44 C 0.6168(2) 0.8117(2) 0.6698(2) 0.0236(13) Uani 1 1 d . . . . .
H44A H 0.635171 0.815076 0.706419 0.035 Uiso 1 1 calc GR . . . .
H44B H 0.622998 0.845913 0.649632 0.035 Uiso 1 1 calc GR . . . .
H44C H 0.635614 0.781179 0.650600 0.035 Uiso 1 1 calc GR . . . .
C45 C 0.5206(3) 0.7860(2) 0.6180(2) 0.0234(13) Uani 1 1 d . . . . .
H45A H 0.537033 0.750956 0.605618 0.035 Uiso 1 1 calc GR . . . .
H45B H 0.529772 0.814898 0.591745 0.035 Uiso 1 1 calc GR . . . .
H45C H 0.476864 0.782780 0.621131 0.035 Uiso 1 1 calc GR . . . .
C46 C 0.5639(2) 0.7068(2) 0.7118(2) 0.0154(11) Uani 1 1 d . . . . .
C47 C 0.6724(2) 0.6255(2) 0.7273(2) 0.0188(12) Uani 1 1 d . . . . .
C48 C 0.7078(2) 0.6638(2) 0.7554(2) 0.0201(12) Uani 1 1 d . . . . .
C49 C 0.7417(2) 0.6517(2) 0.8023(2) 0.0241(13) Uani 1 1 d . . . . .
C50 C 0.7397(3) 0.5994(3) 0.8225(2) 0.0282(14) Uani 1 1 d . . . . .
C51 C 0.7052(3) 0.5600(2) 0.7972(2) 0.0244(13) Uani 1 1 d . . . . .
C52 C 0.6712(2) 0.5743(2) 0.7511(2) 0.0199(12) Uani 1 1 d . . . . .
C53 C 0.6944(2) 0.6637(2) 0.6249(2) 0.0183(12) Uani 1 1 d . . . . .
C54 C 0.6761(2) 0.6897(2) 0.5765(2) 0.0206(12) Uani 1 1 d . . . . .
C55 C 0.7153(3) 0.7031(2) 0.5352(2) 0.0253(13) Uani 1 1 d . . . . .
C56 C 0.7740(3) 0.6883(2) 0.5399(2) 0.0260(14) Uani 1 1 d . . . . .
C57 C 0.7950(2) 0.6625(2) 0.5870(2) 0.0254(13) Uani 1 1 d . . . . .
C58 C 0.7547(2) 0.6511(2) 0.6275(2) 0.0197(12) Uani 1 1 d . . . . .
C59 C 0.6042(2) 0.5953(2) 0.6351(2) 0.0179(12) Uani 1 1 d . . . . .
C60 C 0.5454(3) 0.5982(2) 0.6170(2) 0.0228(13) Uani 1 1 d . . . . .
C61 C 0.5165(2) 0.5578(2) 0.5862(2) 0.0220(13) Uani 1 1 d . . . . .
C62 C 0.5481(3) 0.5118(2) 0.5718(2) 0.0246(14) Uani 1 1 d . . . . .
C63 C 0.6074(3) 0.5076(2) 0.5873(2) 0.0242(13) Uani 1 1 d . . . . .
C64 C 0.6342(2) 0.5486(2) 0.6178(2) 0.0191(12) Uani 1 1 d . . . . .
C65 C 1.1410(2) 0.5783(2) 0.1951(3) 0.0271(14) Uani 1 1 d . . . . .
C66 C 1.1269(2) 0.5417(2) 0.1535(2) 0.0252(14) Uani 1 1 d . . . . .
H66 H 1.155787 0.538460 0.125913 0.030 Uiso 1 1 calc R . . . .
C67 C 1.0761(2) 0.5095(2) 0.1470(2) 0.0206(12) Uani 1 1 d . . . . .
C68 C 1.2046(2) 0.6012(2) 0.1989(3) 0.0346(16) Uani 1 1 d . . . . .
H68A H 1.212143 0.617051 0.235076 0.052 Uiso 1 1 calc GR . . . .
H68B H 1.209346 0.629651 0.171107 0.052 Uiso 1 1 calc GR . . . .
H68C H 1.233492 0.571472 0.192798 0.052 Uiso 1 1 calc GR . . . .
C69 C 1.0793(3) 0.4669(2) 0.1019(2) 0.0254(13) Uani 1 1 d . . . . .
H69A H 1.081482 0.430092 0.117949 0.038 Uiso 1 1 calc GR . . . .
H69B H 1.115189 0.473542 0.080549 0.038 Uiso 1 1 calc GR . . . .
H69C H 1.043273 0.469736 0.078167 0.038 Uiso 1 1 calc GR . . . .
C70 C 1.1175(2) 0.6301(2) 0.2768(2) 0.0252(14) Uani 1 1 d . . . . .
C71 C 1.1248(2) 0.6863(2) 0.2670(2) 0.0235(13) Uani 1 1 d . . . . .
C72 C 1.1389(2) 0.7197(2) 0.3112(2) 0.0292(15) Uani 1 1 d . . . . .
H72 H 1.144323 0.757942 0.305349 0.035 Uiso 1 1 calc R . . . .
C73 C 1.1454(3) 0.6995(3) 0.3632(3) 0.0382(17) Uani 1 1 d . . . . .
H73 H 1.153650 0.723842 0.392694 0.046 Uiso 1 1 calc R . . . .
C74 C 1.1400(3) 0.6436(3) 0.3726(3) 0.0401(18) Uani 1 1 d . . . . .
H74 H 1.146871 0.629667 0.408363 0.048 Uiso 1 1 calc R . . . .
C75 C 1.1246(3) 0.6072(2) 0.3301(3) 0.0300(15) Uani 1 1 d . . . . .
C76 C 1.1187(2) 0.7124(2) 0.2109(2) 0.0246(13) Uani 1 1 d . . . . .
H76 H 1.111971 0.682376 0.183550 0.030 Uiso 1 1 calc R . . . .
C77 C 1.1763(3) 0.7436(2) 0.1962(3) 0.0288(14) Uani 1 1 d . . . . .
H77A H 1.182204 0.774754 0.221034 0.043 Uiso 1 1 calc GR . . . .
H77B H 1.172512 0.757025 0.158665 0.043 Uiso 1 1 calc GR . . . .
H77C H 1.210991 0.718779 0.199596 0.043 Uiso 1 1 calc GR . . . .
C78 C 1.0642(3) 0.7519(2) 0.2071(3) 0.0296(14) Uani 1 1 d . . . . .
H78A H 1.027020 0.731233 0.212418 0.044 Uiso 1 1 calc GR . . . .
H78B H 1.062607 0.769365 0.171093 0.044 Uiso 1 1 calc GR . . . .
H78C H 1.068557 0.780235 0.235276 0.044 Uiso 1 1 calc GR . . . .
C79 C 1.1193(3) 0.5451(3) 0.3405(3) 0.0413(19) Uani 1 1 d . . . . .
H79 H 1.082103 0.532007 0.320614 0.050 Uiso 1 1 calc R . . . .
C80 C 1.1725(3) 0.5144(3) 0.3173(3) 0.056(2) Uani 1 1 d . . . . .
H80A H 1.173559 0.520563 0.277879 0.084 Uiso 1 1 calc GR . . . .
H80B H 1.168334 0.475005 0.324493 0.084 Uiso 1 1 calc GR . . . .
H80C H 1.210003 0.527869 0.334522 0.084 Uiso 1 1 calc GR . . . .
C81 C 1.1128(3) 0.5305(3) 0.4010(3) 0.049(2) Uani 1 1 d . . . . .
H81A H 1.103117 0.491384 0.404420 0.074 Uiso 1 1 calc GR . . . .
H81B H 1.080397 0.552495 0.416344 0.074 Uiso 1 1 calc GR . . . .
H81C H 1.150673 0.538309 0.420871 0.074 Uiso 1 1 calc GR . . . .
C82 C 0.9870(2) 0.4653(2) 0.1709(2) 0.0167(12) Uani 1 1 d . . . . .
C83 C 0.9398(2) 0.4681(2) 0.1319(2) 0.0171(12) Uani 1 1 d . . . . .
C84 C 0.9085(3) 0.4198(2) 0.1199(2) 0.0221(12) Uani 1 1 d . . . . .
H84 H 0.875650 0.420893 0.094320 0.027 Uiso 1 1 calc R . . . .
C85 C 0.9240(3) 0.3703(2) 0.1441(2) 0.0244(13) Uani 1 1 d . . . . .
H85 H 0.903395 0.337439 0.134030 0.029 Uiso 1 1 calc R . . . .
C86 C 0.9700(3) 0.3693(2) 0.1833(2) 0.0255(14) Uani 1 1 d . . . . .
H86 H 0.980249 0.335241 0.200100 0.031 Uiso 1 1 calc R . . . .
C87 C 1.0019(2) 0.4163(2) 0.1990(2) 0.0221(12) Uani 1 1 d . . . . .
C88 C 0.9219(2) 0.5215(2) 0.1040(2) 0.0199(12) Uani 1 1 d . . . . .
H88 H 0.954523 0.548857 0.111929 0.024 Uiso 1 1 calc R . . . .
C89 C 0.9145(3) 0.5163(2) 0.0418(2) 0.0287(14) Uani 1 1 d . . . . .
H89A H 0.951046 0.500157 0.027076 0.043 Uiso 1 1 calc GR . . . .
H89B H 0.907801 0.552745 0.025895 0.043 Uiso 1 1 calc GR . . . .
H89C H 0.879973 0.492589 0.032858 0.043 Uiso 1 1 calc GR . . . .
C90 C 0.8637(3) 0.5440(2) 0.1274(2) 0.0264(14) Uani 1 1 d . . . . .
H90A H 0.831643 0.516517 0.123039 0.040 Uiso 1 1 calc GR . . . .
H90B H 0.851874 0.577614 0.107884 0.040 Uiso 1 1 calc GR . . . .
H90C H 0.870167 0.552272 0.166141 0.040 Uiso 1 1 calc GR . . . .
C91 C 1.0507(3) 0.4139(2) 0.2438(2) 0.0277(14) Uani 1 1 d . . . . .
H91 H 1.058529 0.452431 0.256250 0.033 Uiso 1 1 calc R . . . .
C92 C 1.0295(3) 0.3812(3) 0.2931(2) 0.0336(15) Uani 1 1 d . . . . .
H92A H 1.026924 0.342179 0.283638 0.050 Uiso 1 1 calc GR . . . .
H92B H 0.989739 0.394473 0.303427 0.050 Uiso 1 1 calc GR . . . .
H92C H 1.058208 0.386216 0.323666 0.050 Uiso 1 1 calc GR . . . .
C93 C 1.1098(3) 0.3909(3) 0.2239(3) 0.0461(19) Uani 1 1 d . . . . .
H93A H 1.102699 0.354779 0.207312 0.069 Uiso 1 1 calc GR . . . .
H93B H 1.138386 0.387158 0.254828 0.069 Uiso 1 1 calc GR . . . .
H93C H 1.126428 0.415865 0.196918 0.069 Uiso 1 1 calc GR . . . .
C94 C 0.9562(3) 0.6588(2) 0.1356(2) 0.0220(13) Uani 1 1 d . . . . .
C95 C 0.9894(3) 0.6637(2) 0.0873(2) 0.0274(14) Uani 1 1 d . . . . .
C96 C 0.9620(3) 0.6895(3) 0.0430(3) 0.0418(17) Uani 1 1 d . . . . .
H96 H 0.983468 0.692688 0.010249 0.050 Uiso 1 1 calc R . . . .
C97 C 0.9043(3) 0.7109(3) 0.0446(3) 0.051(2) Uani 1 1 d . . . . .
H97 H 0.886351 0.727745 0.013262 0.061 Uiso 1 1 calc R . . . .
C98 C 0.8734(3) 0.7076(3) 0.0921(3) 0.0395(17) Uani 1 1 d . . . . .
H98 H 0.833932 0.722368 0.093160 0.047 Uiso 1 1 calc R . . . .
C99 C 0.8986(3) 0.6828(2) 0.1396(2) 0.0267(14) Uani 1 1 d . . . . .
C100 C 1.0529(3) 0.6425(2) 0.0824(2) 0.0265(14) Uani 1 1 d . . . . .
H100 H 1.065993 0.626332 0.118202 0.032 Uiso 1 1 calc R . . . .
C101 C 1.0576(3) 0.5983(2) 0.0390(2) 0.0317(15) Uani 1 1 d . . . . .
H10A H 1.031039 0.567558 0.047653 0.047 Uiso 1 1 calc GR . . . .
H10B H 1.099278 0.585159 0.037861 0.047 Uiso 1 1 calc GR . . . .
H10C H 1.045631 0.613580 0.003390 0.047 Uiso 1 1 calc GR . . . .
C102 C 1.0964(3) 0.6899(2) 0.0688(3) 0.0373(16) Uani 1 1 d . . . . .
H10D H 1.088223 0.702503 0.031456 0.056 Uiso 1 1 calc GR . . . .
H10E H 1.138065 0.676796 0.072249 0.056 Uiso 1 1 calc GR . . . .
H10F H 1.090584 0.720404 0.094174 0.056 Uiso 1 1 calc GR . . . .
C103 C 0.8651(2) 0.6854(2) 0.1916(2) 0.0250(13) Uani 1 1 d . . . . .
H103 H 0.885751 0.660700 0.218806 0.030 Uiso 1 1 calc R . . . .
C104 C 0.8670(3) 0.7440(2) 0.2139(3) 0.0343(16) Uani 1 1 d . . . . .
H10G H 0.908383 0.757824 0.213588 0.051 Uiso 1 1 calc GR . . . .
H10H H 0.852703 0.744217 0.251287 0.051 Uiso 1 1 calc GR . . . .
H10I H 0.840991 0.767646 0.191043 0.051 Uiso 1 1 calc GR . . . .
C105 C 0.7982(3) 0.6677(2) 0.1859(3) 0.0348(16) Uani 1 1 d . . . . .
H10J H 0.776142 0.694079 0.162774 0.052 Uiso 1 1 calc GR . . . .
H10K H 0.780457 0.666722 0.222002 0.052 Uiso 1 1 calc GR . . . .
H10L H 0.795674 0.631091 0.169377 0.052 Uiso 1 1 calc GR . . . .
C106 C 0.9444(3) 0.6456(2) 0.3422(2) 0.0288(14) Uani 1 1 d . . . . .
C107 C 0.9712(3) 0.6313(3) 0.3976(2) 0.0393(17) Uani 1 1 d . . . . .
H10M H 0.953766 0.596748 0.410279 0.059 Uiso 1 1 calc GR . . . .
H10N H 0.962319 0.660713 0.423450 0.059 Uiso 1 1 calc GR . . . .
H10O H 1.014896 0.627181 0.395094 0.059 Uiso 1 1 calc GR . . . .
C108 C 0.8759(3) 0.6541(2) 0.3440(3) 0.0322(15) Uani 1 1 d . . . . .
H10P H 0.859283 0.658265 0.306883 0.048 Uiso 1 1 calc GR . . . .
H10Q H 0.867313 0.687273 0.365104 0.048 Uiso 1 1 calc GR . . . .
H10R H 0.857372 0.622246 0.361320 0.048 Uiso 1 1 calc GR . . . .
C109 C 0.9745(3) 0.6977(2) 0.3214(3) 0.0342(16) Uani 1 1 d . . . . .
H10S H 1.017753 0.691214 0.318226 0.051 Uiso 1 1 calc GR . . . .
H10T H 0.967991 0.727826 0.347046 0.051 Uiso 1 1 calc GR . . . .
H10U H 0.956973 0.707418 0.285639 0.051 Uiso 1 1 calc GR . . . .
C110 C 0.9341(2) 0.5511(2) 0.3036(2) 0.0170(12) Uani 1 1 d . . . . .
C111 C 0.8080(2) 0.5040(2) 0.3893(2) 0.0197(12) Uani 1 1 d . . . . .
C112 C 0.7462(3) 0.4961(2) 0.3861(2) 0.0218(13) Uani 1 1 d . . . . .
C113 C 0.7071(3) 0.5115(2) 0.4272(2) 0.0260(14) Uani 1 1 d . . . . .
C114 C 0.7300(3) 0.5347(2) 0.4734(2) 0.0248(13) Uani 1 1 d . . . . .
C115 C 0.7913(3) 0.5426(2) 0.4797(2) 0.0254(13) Uani 1 1 d . . . . .
C116 C 0.8280(2) 0.5262(2) 0.4387(2) 0.0216(13) Uani 1 1 d . . . . .
C117 C 0.8949(2) 0.4353(2) 0.3776(2) 0.0208(12) Uani 1 1 d . . . . .
C118 C 0.8628(3) 0.3900(2) 0.3966(2) 0.0236(13) Uani 1 1 d . . . . .
C119 C 0.8862(3) 0.3513(2) 0.4317(2) 0.0302(15) Uani 1 1 d . . . . .
C120 C 0.9455(3) 0.3557(2) 0.4497(3) 0.0361(17) Uani 1 1 d . . . . .
C121 C 0.9799(3) 0.3983(3) 0.4315(2) 0.0328(15) Uani 1 1 d . . . . .
C122 C 0.9543(3) 0.4369(2) 0.3966(2) 0.0261(14) Uani 1 1 d . . . . .
C123 C 0.8280(2) 0.4683(2) 0.2862(2) 0.0203(12) Uani 1 1 d . . . . .
C124 C 0.8304(2) 0.4181(2) 0.2603(2) 0.0221(13) Uani 1 1 d . . . . .
C125 C 0.7973(3) 0.4067(2) 0.2120(2) 0.0245(13) Uani 1 1 d . . . . .
C126 C 0.7629(3) 0.4454(2) 0.1880(2) 0.0233(13) Uani 1 1 d . . . . .
C127 C 0.7601(3) 0.4981(2) 0.2107(2) 0.0251(13) Uani 1 1 d . . . . .
C128 C 0.7925(2) 0.5074(2) 0.2584(2) 0.0200(12) Uani 1 1 d . . . . .
C129 C 0.7520(4) 0.2823(4) 1.0091(4) 0.071(3) Uani 1 1 d . . . . .
H12A H 0.708378 0.278211 1.003896 0.106 Uiso 1 1 calc GR . . . .
H12B H 0.766340 0.257835 1.038346 0.106 Uiso 1 1 calc GR . . . .
H12C H 0.771885 0.272682 0.975208 0.106 Uiso 1 1 calc GR . . . .
C130 C 0.7664(4) 0.3400(4) 1.0237(3) 0.067(2) Uani 1 1 d . . . . .
H13D H 0.752219 0.348494 1.060671 0.080 Uiso 1 1 calc R . . . .
H13E H 0.810439 0.346223 1.023304 0.080 Uiso 1 1 calc R . . . .
C131 C 0.7468(4) 0.4325(3) 0.9923(4) 0.072(3) Uani 1 1 d . . . . .
H13F H 0.790647 0.439638 0.991892 0.086 Uiso 1 1 calc R . . . .
H13G H 0.731956 0.443245 1.028375 0.086 Uiso 1 1 calc R . . . .
C132 C 0.7162(5) 0.4644(4) 0.9498(4) 0.096(4) Uani 1 1 d . . . . .
H13H H 0.735907 0.458439 0.915053 0.143 Uiso 1 1 calc GR . . . .
H13I H 0.717926 0.503482 0.959201 0.143 Uiso 1 1 calc GR . . . .
H13J H 0.674018 0.452716 0.946376 0.143 Uiso 1 1 calc GR . . . .
C133 C 0.5683(6) 0.5202(5) 1.0374(5) 0.168(8) Uani 1 1 d . . . . .
H13K H 0.561004 0.538100 1.002133 0.253 Uiso 1 1 calc GR . . . .
H13L H 0.531883 0.522448 1.058951 0.253 Uiso 1 1 calc GR . . . .
H13M H 0.578683 0.481524 1.031670 0.253 Uiso 1 1 calc GR . . . .
C134 C 0.6194(5) 0.5485(5) 1.0674(4) 0.108(4) Uani 1 1 d . . . . .
H13N H 0.603702 0.581710 1.085534 0.129 Uiso 1 1 calc R . . . .
H13O H 0.635615 0.523655 1.096146 0.129 Uiso 1 1 calc R . . . .
C135 C 0.7173(5) 0.5980(5) 1.0513(5) 0.128(5) Uani 1 1 d . . . . .
H13P H 0.738478 0.577498 1.080930 0.153 Uiso 1 1 calc R . . . .
H13Q H 0.699949 0.631289 1.067839 0.153 Uiso 1 1 calc R . . . .
C136 C 0.7637(6) 0.6163(6) 1.0118(5) 0.132(5) Uani 1 1 d . . . . .
H13R H 0.783786 0.584062 0.996759 0.198 Uiso 1 1 calc GR . . . .
H13S H 0.793500 0.639649 1.030677 0.198 Uiso 1 1 calc GR . . . .
H13T H 0.744013 0.637138 0.982160 0.198 Uiso 1 1 calc GR . . . .
B1 B 0.6419(3) 0.6438(2) 0.6683(3) 0.0181(14) Uani 1 1 d . . . . .
B2 B 0.8581(3) 0.4842(2) 0.3449(3) 0.0187(14) Uani 1 1 d . . . . .
N1 N 0.39600(19) 0.74376(17) 0.78248(17) 0.0163(10) Uani 1 1 d . . . . .
N2 N 0.46924(19) 0.66188(17) 0.83445(17) 0.0161(10) Uani 1 1 d . . . . .
N3 N 0.51448(19) 0.77876(17) 0.83510(17) 0.0165(10) Uani 1 1 d . . . . .
N4 N 0.53630(19) 0.75510(16) 0.71286(16) 0.0139(9) Uani 1 1 d . . . . .
N5 N 1.1004(2) 0.59357(18) 0.23202(19) 0.0242(11) Uani 1 1 d . . . . .
N6 N 1.02747(19) 0.51227(17) 0.17807(18) 0.0189(10) Uani 1 1 d . . . . .
N7 N 0.98080(19) 0.62859(17) 0.18092(17) 0.0171(10) Uani 1 1 d . . . . .
N8 N 0.95914(19) 0.60062(17) 0.30282(18) 0.0191(10) Uani 1 1 d . . . . .
O1 O 0.54842(15) 0.67411(14) 0.75094(13) 0.0158(8) Uani 1 1 d . . . . .
O2 O 0.60328(15) 0.69444(14) 0.67599(14) 0.0173(8) Uani 1 1 d . . . . .
O3 O 0.95029(16) 0.52008(14) 0.26265(14) 0.0189(8) Uani 1 1 d . . . . .
O4 O 0.89675(16) 0.53598(15) 0.33959(15) 0.0216(9) Uani 1 1 d . . . . .
O5 O 0.7353(3) 0.3753(2) 0.9828(2) 0.0653(16) Uani 1 1 d . . . . .
O6 O 0.6687(4) 0.5648(3) 1.0319(3) 0.112(3) Uani 1 1 d . . . . .
F1 F 0.71292(15) 0.71562(12) 0.73557(13) 0.0266(8) Uani 1 1 d . . . . .
F2 F 0.77534(15) 0.69073(13) 0.82719(13) 0.0337(9) Uani 1 1 d . . . . .
F3 F 0.77245(16) 0.58690(15) 0.86862(13) 0.0393(9) Uani 1 1 d . . . . .
F4 F 0.70433(16) 0.50899(13) 0.81752(13) 0.0354(9) Uani 1 1 d . . . . .
F5 F 0.63713(15) 0.53276(12) 0.73003(13) 0.0284(8) Uani 1 1 d . . . . .
F6 F 0.61791(14) 0.70346(13) 0.56761(12) 0.0269(8) Uani 1 1 d . . . . .
F7 F 0.69483(16) 0.72825(14) 0.48984(13) 0.0385(9) Uani 1 1 d . . . . .
F8 F 0.81165(15) 0.69829(15) 0.49937(14) 0.0398(9) Uani 1 1 d . . . . .
F9 F 0.85298(14) 0.64909(14) 0.59305(14) 0.0357(9) Uani 1 1 d . . . . .
F10 F 0.77930(14) 0.62408(13) 0.67139(12) 0.0265(8) Uani 1 1 d . . . . .
F11 F 0.51009(14) 0.64175(13) 0.63036(13) 0.0295(8) Uani 1 1 d . . . . .
F12 F 0.45771(14) 0.56297(14) 0.57187(13) 0.0348(9) Uani 1 1 d . . . . .
F13 F 0.52084(16) 0.47081(13) 0.54420(14) 0.0381(9) Uani 1 1 d . . . . .
F14 F 0.64039(16) 0.46433(12) 0.57092(13) 0.0335(9) Uani 1 1 d . . . . .
F15 F 0.69326(13) 0.54205(12) 0.63158(12) 0.0238(7) Uani 1 1 d . . . . .
F16 F 0.71893(14) 0.47276(12) 0.34173(13) 0.0261(8) Uani 1 1 d . . . . .
F17 F 0.64762(15) 0.50272(14) 0.42086(14) 0.0347(9) Uani 1 1 d . . . . .
F18 F 0.69338(16) 0.55193(14) 0.51309(14) 0.0398(9) Uani 1 1 d . . . . .
F19 F 0.81408(16) 0.56468(14) 0.52613(13) 0.0358(9) Uani 1 1 d . . . . .
F20 F 0.88773(15) 0.53197(13) 0.44952(13) 0.0306(8) Uani 1 1 d . . . . .
F21 F 0.80416(14) 0.38404(12) 0.38139(13) 0.0300(8) Uani 1 1 d . . . . .
F22 F 0.85168(17) 0.30941(14) 0.45021(15) 0.0461(10) Uani 1 1 d . . . . .
F23 F 0.96892(19) 0.31764(15) 0.48416(16) 0.0553(12) Uani 1 1 d . . . . .
F24 F 1.03733(17) 0.40324(16) 0.44810(16) 0.0501(11) Uani 1 1 d . . . . .
F25 F 0.99072(15) 0.47821(14) 0.38101(14) 0.0344(9) Uani 1 1 d . . . . .
F26 F 0.86365(14) 0.37671(12) 0.28068(13) 0.0288(8) Uani 1 1 d . . . . .
F27 F 0.80001(15) 0.35533(12) 0.18993(13) 0.0316(8) Uani 1 1 d . . . . .
F28 F 0.73266(15) 0.43497(14) 0.14071(13) 0.0354(9) Uani 1 1 d . . . . .
F29 F 0.72699(15) 0.53716(13) 0.18664(13) 0.0332(8) Uani 1 1 d . . . . .
F30 F 0.78737(15) 0.55863(12) 0.27970(12) 0.0267(8) Uani 1 1 d . . . . .
Nb1 Nb 0.48877(2) 0.73347(2) 0.78370(2) 0.01486(13) Uani 1 1 d . . . . .
Nb2 Nb 1.00779(2) 0.58217(2) 0.23115(2) 0.01750(13) Uani 1 1 d . . . . .

loop_
_atom_site_aniso_label
_atom_site_aniso_U_11
_atom_site_aniso_U_22
_atom_site_aniso_U_33
_atom_site_aniso_U_23
_atom_site_aniso_U_13
_atom_site_aniso_U_12
C1 0.022(3) 0.015(3) 0.025(3) -0.008(2) 0.001(2) -0.012(2)
C2 0.022(3) 0.025(3) 0.023(3) -0.008(2) 0.009(2) -0.006(3)
C3 0.024(3) 0.016(3) 0.022(3) -0.002(2) 0.004(2) -0.008(2)
C4 0.028(3) 0.021(3) 0.037(4) 0.000(3) 0.001(3) -0.005(3)
C5 0.033(4) 0.026(3) 0.031(4) 0.003(3) 0.009(3) 0.000(3)
C6 0.018(3) 0.021(3) 0.023(3) 0.001(2) -0.001(2) 0.006(2)
C7 0.012(3) 0.026(3) 0.024(3) -0.004(2) -0.006(2) 0.004(2)
C8 0.022(3) 0.021(3) 0.032(4) -0.002(3) 0.001(3) 0.008(3)
C9 0.027(3) 0.037(4) 0.025(4) 0.008(3) -0.005(3) 0.010(3)
C10 0.030(4) 0.038(4) 0.020(3) -0.007(3) -0.004(3) 0.008(3)
C11 0.019(3) 0.030(3) 0.027(3) -0.011(3) -0.005(2) 0.004(3)
C12 0.020(3) 0.013(3) 0.029(3) -0.008(2) -0.002(2) -0.001(2)
C13 0.026(3) 0.022(3) 0.027(3) -0.005(2) 0.002(3) 0.000(3)
C14 0.029(3) 0.020(3) 0.027(3) -0.007(2) 0.001(3) 0.002(3)
C15 0.019(3) 0.028(3) 0.027(3) -0.007(3) -0.003(2) 0.004(3)
C16 0.035(4) 0.028(4) 0.044(4) -0.016(3) 0.002(3) -0.008(3)
C17 0.043(4) 0.039(4) 0.033(4) -0.015(3) -0.008(3) 0.008(3)
C18 0.019(3) 0.011(3) 0.028(3) 0.004(2) 0.005(2) 0.000(2)
C19 0.033(4) 0.015(3) 0.024(3) 0.001(2) 0.005(3) -0.006(3)
C20 0.027(3) 0.012(3) 0.036(4) 0.000(2) 0.005(3) 0.000(3)
C21 0.032(4) 0.015(3) 0.039(4) 0.008(3) 0.010(3) 0.006(3)
C22 0.026(3) 0.029(3) 0.028(4) 0.003(3) 0.000(3) 0.000(3)
C23 0.025(3) 0.018(3) 0.023(3) 0.004(2) 0.003(2) 0.000(3)
C24 0.039(4) 0.015(3) 0.038(4) 0.001(3) -0.009(3) -0.001(3)
C25 0.028(4) 0.126(8) 0.040(5) -0.039(5) 0.012(3) -0.025(5)
C26 0.043(4) 0.079(6) 0.024(4) -0.004(4) 0.005(3) -0.018(4)
C27 0.031(3) 0.025(3) 0.019(3) 0.003(2) -0.006(3) -0.002(3)
C28 0.039(4) 0.043(4) 0.026(4) 0.001(3) 0.001(3) -0.004(3)
C29 0.028(3) 0.021(3) 0.032(4) 0.000(3) -0.005(3) -0.004(3)
C30 0.023(3) 0.012(3) 0.016(3) -0.006(2) -0.006(2) 0.001(2)
C31 0.020(3) 0.016(3) 0.023(3) 0.000(2) -0.002(2) -0.002(2)
C32 0.023(3) 0.026(3) 0.033(4) -0.006(3) -0.008(3) -0.009(3)
C33 0.027(3) 0.031(3) 0.023(3) -0.008(3) -0.005(3) -0.004(3)
C34 0.031(3) 0.026(3) 0.020(3) -0.004(2) -0.002(3) -0.003(3)
C35 0.017(3) 0.015(3) 0.019(3) -0.002(2) -0.003(2) -0.002(2)
C36 0.024(3) 0.025(3) 0.021(3) -0.004(2) -0.001(2) -0.006(3)
C37 0.039(4) 0.022(3) 0.027(4) -0.003(3) 0.001(3) -0.013(3)
C38 0.032(4) 0.033(4) 0.045(4) 0.000(3) 0.004(3) -0.007(3)
C39 0.025(3) 0.020(3) 0.021(3) -0.006(2) 0.000(2) -0.005(3)
C40 0.030(3) 0.028(3) 0.029(4) 0.000(3) 0.006(3) -0.005(3)
C41 0.026(3) 0.031(3) 0.033(4) -0.007(3) -0.001(3) -0.001(3)
C42 0.020(3) 0.014(3) 0.022(3) 0.002(2) -0.002(2) 0.001(2)
C43 0.024(3) 0.014(3) 0.026(3) -0.001(2) 0.002(2) 0.003(2)
C44 0.026(3) 0.016(3) 0.029(3) -0.002(2) 0.004(3) -0.001(3)
C45 0.034(3) 0.023(3) 0.013(3) 0.003(2) 0.001(2) 0.003(3)
C46 0.018(3) 0.013(3) 0.016(3) -0.002(2) -0.002(2) 0.000(2)
C47 0.018(3) 0.017(3) 0.021(3) -0.002(2) 0.002(2) 0.004(2)
C48 0.022(3) 0.016(3) 0.023(3) 0.003(2) 0.003(2) 0.007(2)
C49 0.021(3) 0.030(3) 0.021(3) -0.005(3) 0.002(2) 0.001(3)
C50 0.022(3) 0.045(4) 0.018(3) 0.006(3) -0.003(2) 0.011(3)
C51 0.025(3) 0.020(3) 0.029(4) 0.007(3) 0.006(3) 0.005(3)
C52 0.018(3) 0.018(3) 0.024(3) 0.000(2) 0.001(2) -0.001(2)
C53 0.023(3) 0.010(3) 0.022(3) -0.003(2) 0.000(2) 0.003(2)
C54 0.019(3) 0.020(3) 0.023(3) 0.003(2) 0.003(2) 0.000(2)
C55 0.031(4) 0.029(3) 0.016(3) 0.004(2) -0.001(2) 0.001(3)
C56 0.026(3) 0.029(3) 0.023(3) -0.005(3) 0.012(3) -0.010(3)
C57 0.014(3) 0.027(3) 0.035(4) -0.005(3) 0.001(2) -0.002(3)
C58 0.023(3) 0.017(3) 0.019(3) -0.005(2) -0.001(2) 0.001(2)
C59 0.023(3) 0.016(3) 0.015(3) 0.003(2) 0.003(2) -0.004(2)
C60 0.025(3) 0.018(3) 0.025(3) 0.000(2) 0.000(2) 0.001(3)
C61 0.022(3) 0.025(3) 0.019(3) -0.001(2) -0.003(2) -0.003(3)
C62 0.035(4) 0.016(3) 0.023(3) -0.003(2) -0.003(3) -0.012(3)
C63 0.036(4) 0.013(3) 0.024(3) -0.001(2) -0.002(3) 0.003(3)
C64 0.025(3) 0.018(3) 0.014(3) 0.003(2) 0.000(2) -0.002(2)
C65 0.015(3) 0.015(3) 0.051(4) 0.001(3) 0.002(3) 0.003(2)
C66 0.013(3) 0.017(3) 0.046(4) -0.003(3) 0.006(3) 0.005(2)
C67 0.017(3) 0.018(3) 0.027(3) -0.002(2) -0.001(2) 0.005(2)
C68 0.011(3) 0.022(3) 0.070(5) -0.004(3) -0.003(3) -0.005(3)
C69 0.022(3) 0.022(3) 0.032(4) -0.001(3) 0.007(3) 0.001(3)
C70 0.015(3) 0.024(3) 0.036(4) 0.001(3) -0.011(3) -0.005(3)
C71 0.020(3) 0.018(3) 0.032(4) -0.001(2) -0.006(2) -0.001(3)
C72 0.021(3) 0.025(3) 0.042(4) -0.002(3) -0.004(3) -0.015(3)
C73 0.039(4) 0.038(4) 0.038(4) -0.005(3) -0.007(3) -0.018(3)
C74 0.031(4) 0.052(4) 0.037(4) 0.008(3) -0.015(3) -0.017(3)
C75 0.016(3) 0.027(3) 0.046(4) 0.000(3) -0.010(3) -0.005(3)
C76 0.024(3) 0.015(3) 0.034(4) -0.004(2) -0.003(3) -0.006(3)
C77 0.023(3) 0.024(3) 0.040(4) -0.002(3) 0.002(3) -0.005(3)
C78 0.025(3) 0.025(3) 0.039(4) -0.002(3) 0.004(3) -0.002(3)
C79 0.023(4) 0.042(4) 0.058(5) 0.026(3) -0.018(3) -0.009(3)
C80 0.036(4) 0.031(4) 0.101(7) 0.024(4) -0.014(4) -0.001(3)
C81 0.038(4) 0.047(4) 0.063(5) 0.027(4) -0.020(4) -0.016(4)
C82 0.017(3) 0.013(3) 0.020(3) -0.002(2) 0.007(2) -0.005(2)
C83 0.017(3) 0.016(3) 0.018(3) -0.002(2) 0.008(2) -0.002(2)
C84 0.026(3) 0.021(3) 0.019(3) -0.004(2) 0.002(2) -0.001(3)
C85 0.029(3) 0.018(3) 0.026(3) -0.004(2) 0.004(3) -0.006(3)
C86 0.034(4) 0.010(3) 0.033(4) -0.001(2) 0.010(3) 0.001(3)
C87 0.021(3) 0.019(3) 0.026(3) -0.003(2) 0.006(2) -0.001(3)
C88 0.018(3) 0.019(3) 0.023(3) -0.003(2) -0.001(2) 0.000(2)
C89 0.035(4) 0.029(3) 0.022(3) 0.002(3) -0.004(3) -0.002(3)
C90 0.028(3) 0.026(3) 0.026(3) 0.002(3) 0.006(3) 0.000(3)
C91 0.026(3) 0.015(3) 0.042(4) 0.004(3) -0.006(3) 0.001(3)
C92 0.031(4) 0.038(4) 0.032(4) -0.002(3) 0.004(3) 0.003(3)
C93 0.025(4) 0.067(5) 0.047(5) 0.027(4) 0.008(3) 0.014(4)
C94 0.026(3) 0.013(3) 0.027(3) 0.001(2) -0.001(2) 0.008(2)
C95 0.033(4) 0.017(3) 0.033(4) 0.007(3) 0.006(3) 0.004(3)
C96 0.049(4) 0.039(4) 0.038(4) 0.014(3) 0.012(3) 0.014(4)
C97 0.054(5) 0.053(5) 0.047(5) 0.025(4) 0.004(4) 0.016(4)
C98 0.031(4) 0.041(4) 0.047(5) 0.012(3) 0.004(3) 0.018(3)
C99 0.022(3) 0.017(3) 0.041(4) 0.007(3) 0.003(3) 0.006(3)
C100 0.025(3) 0.022(3) 0.034(4) 0.003(3) 0.008(3) 0.002(3)
C101 0.035(4) 0.026(3) 0.034(4) -0.004(3) 0.010(3) -0.008(3)
C102 0.040(4) 0.031(4) 0.042(4) 0.000(3) 0.015(3) -0.009(3)
C103 0.022(3) 0.016(3) 0.037(4) 0.003(3) 0.002(3) 0.001(3)
C104 0.031(4) 0.022(3) 0.050(4) 0.000(3) 0.005(3) 0.006(3)
C105 0.022(3) 0.030(4) 0.053(4) -0.008(3) 0.007(3) 0.001(3)
C106 0.038(4) 0.018(3) 0.030(4) -0.011(3) 0.004(3) -0.001(3)
C107 0.048(4) 0.035(4) 0.035(4) -0.012(3) -0.003(3) -0.009(3)
C108 0.034(4) 0.023(3) 0.040(4) -0.012(3) 0.010(3) 0.000(3)
C109 0.036(4) 0.020(3) 0.047(4) -0.013(3) 0.003(3) -0.007(3)
C110 0.013(3) 0.014(3) 0.024(3) -0.001(2) -0.004(2) -0.003(2)
C111 0.024(3) 0.011(3) 0.024(3) -0.002(2) 0.002(2) 0.003(2)
C112 0.024(3) 0.018(3) 0.024(3) 0.000(2) 0.002(2) -0.001(3)
C113 0.024(3) 0.021(3) 0.033(4) 0.006(3) 0.006(3) 0.003(3)
C114 0.033(4) 0.022(3) 0.020(3) 0.004(2) 0.012(3) 0.011(3)
C115 0.035(4) 0.021(3) 0.020(3) 0.000(2) 0.000(3) 0.005(3)
C116 0.019(3) 0.022(3) 0.023(3) -0.003(2) -0.001(2) 0.000(3)
C117 0.021(3) 0.016(3) 0.025(3) 0.002(2) 0.000(2) 0.003(2)
C118 0.022(3) 0.019(3) 0.030(3) -0.007(2) -0.003(2) 0.001(3)
C119 0.040(4) 0.015(3) 0.035(4) 0.001(3) -0.005(3) 0.002(3)
C120 0.052(5) 0.018(3) 0.038(4) -0.003(3) -0.009(3) 0.011(3)
C121 0.027(4) 0.040(4) 0.032(4) -0.012(3) -0.008(3) 0.005(3)
C122 0.025(3) 0.026(3) 0.027(4) -0.004(3) 0.001(3) -0.001(3)
C123 0.014(3) 0.019(3) 0.027(3) -0.011(2) 0.004(2) -0.002(2)
C124 0.021(3) 0.016(3) 0.030(3) -0.004(2) 0.006(2) -0.003(3)
C125 0.025(3) 0.022(3) 0.026(3) -0.010(2) 0.007(3) -0.007(3)
C126 0.021(3) 0.032(3) 0.016(3) -0.006(2) 0.001(2) -0.005(3)
C127 0.018(3) 0.028(3) 0.029(4) 0.004(3) 0.003(2) -0.006(3)
C128 0.023(3) 0.015(3) 0.022(3) -0.002(2) 0.003(2) -0.006(2)
C129 0.052(6) 0.087(7) 0.074(7) 0.014(5) 0.005(4) 0.000(5)
C130 0.064(6) 0.087(7) 0.050(5) 0.005(5) 0.009(4) 0.000(5)
C131 0.094(7) 0.058(6) 0.063(6) -0.020(5) -0.003(5) -0.004(5)
C132 0.137(10) 0.052(6) 0.096(8) 0.017(5) -0.026(7) 0.001(6)
C133 0.125(11) 0.186(14) 0.190(14) 0.147(12) -0.068(10) -0.083(10)
C134 0.109(10) 0.125(10) 0.091(9) 0.007(7) 0.044(7) -0.017(8)
C135 0.096(10) 0.141(11) 0.142(12) -0.055(9) -0.064(9) -0.016(9)
C136 0.095(10) 0.204(15) 0.097(10) 0.042(10) -0.010(8) -0.009(10)
B1 0.021(3) 0.014(3) 0.019(4) -0.003(2) 0.001(3) -0.001(3)
B2 0.012(3) 0.017(3) 0.027(4) -0.006(3) -0.002(3) -0.004(3)
N1 0.014(2) 0.013(2) 0.022(3) -0.0054(18) -0.0025(18) 0.0004(19)
N2 0.016(2) 0.016(2) 0.017(2) -0.0047(18) 0.0012(18) -0.0042(19)
N3 0.016(2) 0.016(2) 0.018(3) 0.0012(18) 0.0002(18) -0.0024(19)
N4 0.015(2) 0.012(2) 0.015(2) -0.0011(17) -0.0007(17) 0.0001(19)
N5 0.021(3) 0.016(2) 0.036(3) 0.002(2) -0.003(2) 0.003(2)
N6 0.017(2) 0.014(2) 0.026(3) 0.0032(19) -0.0008(19) 0.003(2)
N7 0.015(2) 0.014(2) 0.022(3) 0.0009(19) 0.0015(18) 0.0018(19)
N8 0.019(2) 0.017(2) 0.021(3) -0.0023(19) -0.0064(19) 0.002(2)
O1 0.018(2) 0.0155(19) 0.014(2) 0.0037(15) 0.0001(15) -0.0015(16)
O2 0.017(2) 0.0147(19) 0.021(2) 0.0023(15) 0.0003(16) 0.0015(16)
O3 0.020(2) 0.0135(19) 0.024(2) -0.0061(16) 0.0032(16) 0.0019(16)
O4 0.020(2) 0.021(2) 0.024(2) -0.0036(16) 0.0048(16) -0.0045(17)
O5 0.073(4) 0.066(4) 0.056(4) 0.004(3) -0.014(3) 0.006(3)
O6 0.108(6) 0.123(6) 0.105(6) 0.042(5) -0.027(5) -0.012(5)
F1 0.035(2) 0.0170(17) 0.0279(19) -0.0005(13) -0.0051(15) -0.0039(15)
F2 0.037(2) 0.035(2) 0.029(2) -0.0068(16) -0.0102(16) -0.0011(17)
F3 0.037(2) 0.052(2) 0.027(2) 0.0099(17) -0.0073(16) 0.0162(19)
F4 0.043(2) 0.031(2) 0.032(2) 0.0120(16) 0.0008(16) 0.0103(17)
F5 0.036(2) 0.0207(18) 0.028(2) 0.0049(14) 0.0019(15) -0.0029(16)
F6 0.0214(18) 0.038(2) 0.0210(18) 0.0067(15) -0.0007(13) 0.0080(15)
F7 0.049(2) 0.044(2) 0.022(2) 0.0102(16) 0.0080(16) 0.0023(19)
F8 0.033(2) 0.056(2) 0.032(2) -0.0023(18) 0.0160(16) -0.0143(18)
F9 0.0146(18) 0.052(2) 0.041(2) -0.0099(17) 0.0051(15) 0.0017(17)
F10 0.0219(18) 0.0301(19) 0.0274(19) 0.0008(15) -0.0008(14) 0.0074(15)
F11 0.0173(18) 0.0320(19) 0.039(2) -0.0093(15) -0.0020(14) 0.0040(15)
F12 0.0233(19) 0.044(2) 0.037(2) -0.0094(17) -0.0072(15) -0.0038(17)
F13 0.053(2) 0.0217(18) 0.039(2) -0.0090(15) -0.0106(18) -0.0115(17)
F14 0.049(2) 0.0146(17) 0.037(2) -0.0057(14) -0.0027(17) 0.0063(16)
F15 0.0222(18) 0.0198(17) 0.0292(19) -0.0021(13) -0.0023(14) 0.0037(14)
F16 0.0220(18) 0.0236(18) 0.033(2) -0.0066(14) 0.0007(14) -0.0053(15)
F17 0.0227(19) 0.036(2) 0.045(2) 0.0053(16) 0.0107(16) -0.0007(16)
F18 0.042(2) 0.048(2) 0.030(2) 0.0054(17) 0.0157(16) 0.0175(19)
F19 0.049(2) 0.035(2) 0.023(2) -0.0073(15) -0.0030(16) 0.0111(18)
F20 0.030(2) 0.037(2) 0.0248(19) -0.0119(15) -0.0022(15) -0.0016(16)
F21 0.0264(19) 0.0180(17) 0.046(2) 0.0022(15) 0.0006(15) -0.0022(15)
F22 0.058(3) 0.023(2) 0.057(3) 0.0103(17) -0.007(2) -0.0037(19)
F23 0.072(3) 0.035(2) 0.058(3) 0.0071(19) -0.024(2) 0.015(2)
F24 0.035(2) 0.059(3) 0.055(3) -0.004(2) -0.0178(19) 0.015(2)
F25 0.0242(19) 0.039(2) 0.040(2) -0.0011(17) -0.0043(15) -0.0045(17)
F26 0.0273(19) 0.0212(18) 0.038(2) -0.0081(15) -0.0023(15) 0.0025(15)
F27 0.033(2) 0.0234(18) 0.039(2) -0.0175(15) 0.0037(15) -0.0103(16)
F28 0.033(2) 0.044(2) 0.028(2) -0.0098(16) -0.0033(16) -0.0103(17)
F29 0.034(2) 0.034(2) 0.032(2) 0.0040(16) -0.0035(16) -0.0006(17)
F30 0.038(2) 0.0137(16) 0.0279(19) -0.0038(13) -0.0016(15) 0.0003(15)
Nb1 0.0144(3) 0.0125(2) 0.0177(3) -0.00158(19) -0.00089(19) -0.0006(2)
Nb2 0.0140(3) 0.0126(3) 0.0258(3) -0.0005(2) -0.0006(2) -0.0009(2)

loop_
_atom_type_symbol
_atom_type_description
_atom_type_scat_dispersion_real
_atom_type_scat_dispersion_imag
_atom_type_scat_source
C C 0.0033 0.0016 'International Tables Vol C Tables 4.2.6.8 and 6.1.1.4'
H H 0.0000 0.0000 'International Tables Vol C Tables 4.2.6.8 and 6.1.1.4'
B B 0.0013 0.0007 'International Tables Vol C Tables 4.2.6.8 and 6.1.1.4'
F F 0.0171 0.0103 'International Tables Vol C Tables 4.2.6.8 and 6.1.1.4'
N N 0.0061 0.0033 'International Tables Vol C Tables 4.2.6.8 and 6.1.1.4'
Nb Nb -2.0727 0.6215 'International Tables Vol C Tables 4.2.6.8 and 6.1.1.4'
O O 0.0106 0.0060 'International Tables Vol C Tables 4.2.6.8 and 6.1.1.4'

loop_
_geom_angle_atom_site_label_1
_geom_angle_atom_site_label_2
_geom_angle_atom_site_label_3
_geom_angle
_geom_angle_site_symmetry_1
_geom_angle_site_symmetry_3
_geom_angle_publ_flag
C2 C1 C4 118.1(5) . . ?
N1 C1 C2 120.9(5) . . ?
N1 C1 C4 121.0(5) . . ?
C1 C2 H2 115.6 . . ?
C1 C2 C3 128.8(5) . . ?
C3 C2 H2 115.6 . . ?
C2 C3 C5 115.4(5) . . ?
N2 C3 C2 124.3(5) . . ?
N2 C3 C5 120.2(5) . . ?
C1 C4 H4A 109.5 . . ?
C1 C4 H4B 109.5 . . ?
C1 C4 H4C 109.5 . . ?
H4A C4 H4B 109.5 . . ?
H4A C4 H4C 109.5 . . ?
H4B C4 H4C 109.5 . . ?
C3 C5 H5A 109.5 . . ?
C3 C5 H5B 109.5 . . ?
C3 C5 H5C 109.5 . . ?
H5A C5 H5B 109.5 . . ?
H5A C5 H5C 109.5 . . ?
H5B C5 H5C 109.5 . . ?
C7 C6 C11 121.9(5) . . ?
C7 C6 N1 120.5(5) . . ?
C11 C6 N1 117.6(5) . . ?
C6 C7 C12 123.2(5) . . ?
C8 C7 C6 118.8(5) . . ?
C8 C7 C12 117.9(5) . . ?
C7 C8 H8 120.1 . . ?
C9 C8 C7 119.9(5) . . ?
C9 C8 H8 120.1 . . ?
C8 C9 H9 119.6 . . ?
C10 C9 C8 120.8(5) . . ?
C10 C9 H9 119.6 . . ?
C9 C10 H10 119.0 . . ?
C9 C10 C11 122.1(5) . . ?
C11 C10 H10 119.0 . . ?
C6 C11 C15 122.2(5) . . ?
C10 C11 C6 116.5(5) . . ?
C10 C11 C15 121.2(5) . . ?
C7 C12 H12 107.8 . . ?
C7 C12 C13 111.0(4) . . ?
C13 C12 H12 107.8 . . ?
C14 C12 C7 112.8(5) . . ?
C14 C12 H12 107.8 . . ?
C14 C12 C13 109.4(4) . . ?
C12 C13 H13A 109.5 . . ?
C12 C13 H13B 109.5 . . ?
C12 C13 H13C 109.5 . . ?
H13A C13 H13B 109.5 . . ?
H13A C13 H13C 109.5 . . ?
H13B C13 H13C 109.5 . . ?
C12 C14 H14A 109.5 . . ?
C12 C14 H14B 109.5 . . ?
C12 C14 H14C 109.5 . . ?
H14A C14 H14B 109.5 . . ?
H14A C14 H14C 109.5 . . ?
H14B C14 H14C 109.5 . . ?
C11 C15 H15 107.2 . . ?
C11 C15 C16 111.5(5) . . ?
C11 C15 C17 114.3(5) . . ?
C16 C15 H15 107.2 . . ?
C17 C15 H15 107.2 . . ?
C17 C15 C16 108.9(5) . . ?
C15 C16 H16A 109.5 . . ?
C15 C16 H16B 109.5 . . ?
C15 C16 H16C 109.5 . . ?
H16A C16 H16B 109.5 . . ?
H16A C16 H16C 109.5 . . ?
H16B C16 H16C 109.5 . . ?
C15 C17 H17A 109.5 . . ?
C15 C17 H17B 109.5 . . ?
C15 C17 H17C 109.5 . . ?
H17A C17 H17B 109.5 . . ?
H17A C17 H17C 109.5 . . ?
H17B C17 H17C 109.5 . . ?
C19 C18 N2 117.9(5) . . ?
C23 C18 C19 121.6(5) . . ?
C23 C18 N2 120.3(5) . . ?
C18 C19 C24 122.3(5) . . ?
C20 C19 C18 117.8(5) . . ?
C20 C19 C24 119.9(5) . . ?
C19 C20 H20 119.6 . . ?
C21 C20 C19 120.8(5) . . ?
C21 C20 H20 119.6 . . ?
C20 C21 H21 119.5 . . ?
C20 C21 C22 121.0(5) . . ?
C22 C21 H21 119.5 . . ?
C21 C22 H22 119.6 . . ?
C21 C22 C23 120.9(5) . . ?
C23 C22 H22 119.6 . . ?
C18 C23 C22 117.8(5) . . ?
C18 C23 C27 121.8(5) . . ?
C22 C23 C27 120.3(5) . . ?
C19 C24 H24 108.4 . . ?
C25 C24 C19 112.7(5) . . ?
C25 C24 H24 108.4 . . ?
C26 C24 C19 110.7(5) . . ?
C26 C24 H24 108.4 . . ?
C26 C24 C25 108.2(5) . . ?
C24 C25 H25A 109.5 . . ?
C24 C25 H25B 109.5 . . ?
C24 C25 H25C 109.5 . . ?
H25A C25 H25B 109.5 . . ?
H25A C25 H25C 109.5 . . ?
H25B C25 H25C 109.5 . . ?
C24 C26 H26A 109.5 . . ?
C24 C26 H26B 109.5 . . ?
C24 C26 H26C 109.5 . . ?
H26A C26 H26B 109.5 . . ?
H26A C26 H26C 109.5 . . ?
H26B C26 H26C 109.5 . . ?
C23 C27 H27 107.9 . . ?
C23 C27 C28 112.8(5) . . ?
C28 C27 H27 107.9 . . ?
C29 C27 C23 110.4(5) . . ?
C29 C27 H27 107.9 . . ?
C29 C27 C28 109.9(5) . . ?
C27 C28 H28A 109.5 . . ?
C27 C28 H28B 109.5 . . ?
C27 C28 H28C 109.5 . . ?
H28A C28 H28B 109.5 . . ?
H28A C28 H28C 109.5 . . ?
H28B C28 H28C 109.5 . . ?
C27 C29 H29A 109.5 . . ?
C27 C29 H29B 109.5 . . ?
C27 C29 H29C 109.5 . . ?
H29A C29 H29B 109.5 . . ?
H29A C29 H29C 109.5 . . ?
H29B C29 H29C 109.5 . . ?
C31 C30 C35 121.2(4) . . ?
C31 C30 N3 119.2(5) . . ?
C35 C30 N3 119.5(5) . . ?
C30 C31 C36 124.4(5) . . ?
C32 C31 C30 117.0(5) . . ?
C32 C31 C36 118.5(5) . . ?
C31 C32 H32 119.0 . . ?
C33 C32 C31 122.0(6) . . ?
C33 C32 H32 119.0 . . ?
C32 C33 H33 119.7 . . ?
C32 C33 C34 120.5(5) . . ?
C34 C33 H33 119.7 . . ?
C33 C34 H34 119.5 . . ?
C33 C34 C35 120.9(6) . . ?
C35 C34 H34 119.5 . . ?
C30 C35 C39 124.0(4) . . ?
C34 C35 C30 118.2(5) . . ?
C34 C35 C39 117.7(5) . . ?
C31 C36 H36 108.2 . . ?
C31 C36 C37 108.5(5) . . ?
C31 C36 C38 114.5(5) . . ?
C37 C36 H36 108.2 . . ?
C38 C36 H36 108.2 . . ?
C38 C36 C37 109.2(5) . . ?
C36 C37 H37A 109.5 . . ?
C36 C37 H37B 109.5 . . ?
C36 C37 H37C 109.5 . . ?
H37A C37 H37B 109.5 . . ?
H37A C37 H37C 109.5 . . ?
H37B C37 H37C 109.5 . . ?
C36 C38 H38A 109.5 . . ?
C36 C38 H38B 109.5 . . ?
C36 C38 H38C 109.5 . . ?
H38A C38 H38B 109.5 . . ?
H38A C38 H38C 109.5 . . ?
H38B C38 H38C 109.5 . . ?
C35 C39 H39 107.6 . . ?
C35 C39 C40 111.8(4) . . ?
C35 C39 C41 111.8(4) . . ?
C40 C39 H39 107.6 . . ?
C41 C39 H39 107.6 . . ?
C41 C39 C40 110.3(5) . . ?
C39 C40 H40A 109.5 . . ?
C39 C40 H40B 109.5 . . ?
C39 C40 H40C 109.5 . . ?
H40A C40 H40B 109.5 . . ?
H40A C40 H40C 109.5 . . ?
H40B C40 H40C 109.5 . . ?
C39 C41 H41A 109.5 . . ?
C39 C41 H41B 109.5 . . ?
C39 C41 H41C 109.5 . . ?
H41A C41 H41B 109.5 . . ?
H41A C41 H41C 109.5 . . ?
H41B C41 H41C 109.5 . . ?
C43 C42 C44 109.1(4) . . ?
C43 C42 C45 109.0(4) . . ?
C44 C42 C45 110.9(5) . . ?
N4 C42 C43 107.2(4) . . ?
N4 C42 C44 112.2(4) . . ?
N4 C42 C45 108.2(4) . . ?
C42 C43 H43A 109.5 . . ?
C42 C43 H43B 109.5 . . ?
C42 C43 H43C 109.5 . . ?
H43A C43 H43B 109.5 . . ?
H43A C43 H43C 109.5 . . ?
H43B C43 H43C 109.5 . . ?
C42 C44 H44A 109.5 . . ?
C42 C44 H44B 109.5 . . ?
C42 C44 H44C 109.5 . . ?
H44A C44 H44B 109.5 . . ?
H44A C44 H44C 109.5 . . ?
H44B C44 H44C 109.5 . . ?
C42 C45 H45A 109.5 . . ?
C42 C45 H45B 109.5 . . ?
C42 C45 H45C 109.5 . . ?
H45A C45 H45B 109.5 . . ?
H45A C45 H45C 109.5 . . ?
H45B C45 H45C 109.5 . . ?
N4 C46 Nb1 56.5(3) . . ?
O1 C46 N4 113.3(5) . . ?
O1 C46 Nb1 56.8(3) . . ?
O2 C46 N4 122.9(5) . . ?
O2 C46 O1 123.8(5) . . ?
O2 C46 Nb1 178.1(4) . . ?
C48 C47 B1 118.0(5) . . ?
C52 C47 C48 114.5(5) . . ?
C52 C47 B1 127.3(5) . . ?
C49 C48 C47 123.7(5) . . ?
F1 C48 C47 119.7(5) . . ?
F1 C48 C49 116.5(5) . . ?
C50 C49 C48 118.5(5) . . ?
F2 C49 C48 120.7(5) . . ?
F2 C49 C50 120.8(5) . . ?
C51 C50 C49 120.7(5) . . ?
F3 C50 C49 119.3(5) . . ?
F3 C50 C51 120.0(5) . . ?
C50 C51 C52 118.8(5) . . ?
F4 C51 C50 119.7(5) . . ?
F4 C51 C52 121.5(5) . . ?
C47 C52 C51 123.7(5) . . ?
F5 C52 C47 122.0(5) . . ?
F5 C52 C51 114.2(5) . . ?
C54 C53 B1 118.8(5) . . ?
C58 C53 C54 113.6(5) . . ?
C58 C53 B1 126.9(5) . . ?
C55 C54 C53 123.5(5) . . ?
F6 C54 C53 120.4(5) . . ?
F6 C54 C55 116.1(5) . . ?
C56 C55 C54 119.7(5) . . ?
F7 C55 C54 120.4(5) . . ?
F7 C55 C56 119.9(5) . . ?
C55 C56 C57 119.5(5) . . ?
F8 C56 C55 120.5(5) . . ?
F8 C56 C57 120.0(5) . . ?
C58 C57 C56 118.7(5) . . ?
F9 C57 C56 120.4(5) . . ?
F9 C57 C58 120.9(5) . . ?
C53 C58 C57 124.8(5) . . ?
F10 C58 C53 120.9(5) . . ?
F10 C58 C57 114.2(5) . . ?
C60 C59 C64 113.8(5) . . ?
C60 C59 B1 126.1(5) . . ?
C64 C59 B1 119.6(5) . . ?
C59 C60 C61 124.2(5) . . ?
F11 C60 C59 120.8(5) . . ?
F11 C60 C61 115.0(5) . . ?
C62 C61 C60 119.1(5) . . ?
F12 C61 C60 120.4(5) . . ?
F12 C61 C62 120.4(5) . . ?
C63 C62 C61 119.0(5) . . ?
F13 C62 C61 120.7(5) . . ?
F13 C62 C63 120.3(5) . . ?
C62 C63 C64 119.9(5) . . ?
F14 C63 C62 120.2(5) . . ?
F14 C63 C64 119.8(5) . . ?
C63 C64 C59 123.8(5) . . ?
F15 C64 C59 119.2(5) . . ?
F15 C64 C63 117.0(5) . . ?
C66 C65 C68 118.0(5) . . ?
N5 C65 C66 122.1(5) . . ?
N5 C65 C68 119.8(5) . . ?
C65 C66 H66 115.9 . . ?
C67 C66 C65 128.2(6) . . ?
C67 C66 H66 115.9 . . ?
C66 C67 C69 114.7(5) . . ?
N6 C67 C66 125.1(5) . . ?
N6 C67 C69 120.2(5) . . ?
C65 C68 H68A 109.5 . . ?
C65 C68 H68B 109.5 . . ?
C65 C68 H68C 109.5 . . ?
H68A C68 H68B 109.5 . . ?
H68A C68 H68C 109.5 . . ?
H68B C68 H68C 109.5 . . ?
C67 C69 H69A 109.5 . . ?
C67 C69 H69B 109.5 . . ?
C67 C69 H69C 109.5 . . ?
H69A C69 H69B 109.5 . . ?
H69A C69 H69C 109.5 . . ?
H69B C69 H69C 109.5 . . ?
C71 C70 C75 121.9(5) . . ?
C71 C70 N5 119.8(5) . . ?
C75 C70 N5 118.3(5) . . ?
C70 C71 C76 123.7(5) . . ?
C72 C71 C70 117.7(5) . . ?
C72 C71 C76 118.6(5) . . ?
C71 C72 H72 118.8 . . ?
C73 C72 C71 122.3(6) . . ?
C73 C72 H72 118.8 . . ?
C72 C73 H73 120.0 . . ?
C72 C73 C74 120.0(6) . . ?
C74 C73 H73 120.0 . . ?
C73 C74 H74 119.5 . . ?
C73 C74 C75 121.0(6) . . ?
C75 C74 H74 119.5 . . ?
C70 C75 C79 121.9(5) . . ?
C74 C75 C70 117.1(5) . . ?
C74 C75 C79 120.9(6) . . ?
C71 C76 H76 108.2 . . ?
C71 C76 C77 111.3(5) . . ?
C71 C76 C78 111.4(5) . . ?
C77 C76 H76 108.2 . . ?
C77 C76 C78 109.5(4) . . ?
C78 C76 H76 108.2 . . ?
C76 C77 H77A 109.5 . . ?
C76 C77 H77B 109.5 . . ?
C76 C77 H77C 109.5 . . ?
H77A C77 H77B 109.5 . . ?
H77A C77 H77C 109.5 . . ?
H77B C77 H77C 109.5 . . ?
C76 C78 H78A 109.5 . . ?
C76 C78 H78B 109.5 . . ?
C76 C78 H78C 109.5 . . ?
H78A C78 H78B 109.5 . . ?
H78A C78 H78C 109.5 . . ?
H78B C78 H78C 109.5 . . ?
C75 C79 H79 107.4 . . ?
C75 C79 C81 113.5(6) . . ?
C80 C79 C75 110.8(5) . . ?
C80 C79 H79 107.4 . . ?
C80 C79 C81 110.0(5) . . ?
C81 C79 H79 107.4 . . ?
C79 C80 H80A 109.5 . . ?
C79 C80 H80B 109.5 . . ?
C79 C80 H80C 109.5 . . ?
H80A C80 H80B 109.5 . . ?
H80A C80 H80C 109.5 . . ?
H80B C80 H80C 109.5 . . ?
C79 C81 H81A 109.5 . . ?
C79 C81 H81B 109.5 . . ?
C79 C81 H81C 109.5 . . ?
H81A C81 H81B 109.5 . . ?
H81A C81 H81C 109.5 . . ?
H81B C81 H81C 109.5 . . ?
C83 C82 C87 122.4(5) . . ?
C83 C82 N6 119.3(4) . . ?
C87 C82 N6 117.8(4) . . ?
C82 C83 C88 122.2(5) . . ?
C84 C83 C82 117.5(5) . . ?
C84 C83 C88 120.3(5) . . ?
C83 C84 H84 119.1 . . ?
C85 C84 C83 121.8(5) . . ?
C85 C84 H84 119.1 . . ?
C84 C85 H85 120.5 . . ?
C84 C85 C86 119.0(5) . . ?
C86 C85 H85 120.5 . . ?
C85 C86 H86 118.7 . . ?
C85 C86 C87 122.5(5) . . ?
C87 C86 H86 118.7 . . ?
C82 C87 C91 122.6(5) . . ?
C86 C87 C82 116.5(5) . . ?
C86 C87 C91 120.9(5) . . ?
C83 C88 H88 107.7 . . ?
C83 C88 C89 113.5(4) . . ?
C83 C88 C90 110.6(5) . . ?
C89 C88 H88 107.7 . . ?
C90 C88 H88 107.7 . . ?
C90 C88 C89 109.5(4) . . ?
C88 C89 H89A 109.5 . . ?
C88 C89 H89B 109.5 . . ?
C88 C89 H89C 109.5 . . ?
H89A C89 H89B 109.5 . . ?
H89A C89 H89C 109.5 . . ?
H89B C89 H89C 109.5 . . ?
C88 C90 H90A 109.5 . . ?
C88 C90 H90B 109.5 . . ?
C88 C90 H90C 109.5 . . ?
H90A C90 H90B 109.5 . . ?
H90A C90 H90C 109.5 . . ?
H90B C90 H90C 109.5 . . ?
C87 C91 H91 107.4 . . ?
C87 C91 C92 111.2(5) . . ?
C92 C91 H91 107.4 . . ?
C93 C91 C87 112.8(5) . . ?
C93 C91 H91 107.4 . . ?
C93 C91 C92 110.4(5) . . ?
C91 C92 H92A 109.5 . . ?
C91 C92 H92B 109.5 . . ?
C91 C92 H92C 109.5 . . ?
H92A C92 H92B 109.5 . . ?
H92A C92 H92C 109.5 . . ?
H92B C92 H92C 109.5 . . ?
C91 C93 H93A 109.5 . . ?
C91 C93 H93B 109.5 . . ?
C91 C93 H93C 109.5 . . ?
H93A C93 H93B 109.5 . . ?
H93A C93 H93C 109.5 . . ?
H93B C93 H93C 109.5 . . ?
C95 C94 N7 119.9(5) . . ?
C99 C94 C95 121.0(5) . . ?
C99 C94 N7 119.0(5) . . ?
C94 C95 C100 123.1(5) . . ?
C96 C95 C94 117.9(6) . . ?
C96 C95 C100 119.0(6) . . ?
C95 C96 H96 118.8 . . ?
C95 C96 C97 122.5(6) . . ?
C97 C96 H96 118.8 . . ?
C96 C97 H97 120.4 . . ?
C98 C97 C96 119.1(6) . . ?
C98 C97 H97 120.4 . . ?
C97 C98 H98 119.0 . . ?
C97 C98 C99 122.1(6) . . ?
C99 C98 H98 119.0 . . ?
C94 C99 C103 123.3(5) . . ?
C98 C99 C94 117.2(6) . . ?
C98 C99 C103 119.4(5) . . ?
C95 C100 H100 108.3 . . ?
C95 C100 C101 112.4(5) . . ?
C95 C100 C102 110.7(5) . . ?
C101 C100 H100 108.3 . . ?
C101 C100 C102 108.7(5) . . ?
C102 C100 H100 108.3 . . ?
C100 C101 H10A 109.5 . . ?
C100 C101 H10B 109.5 . . ?
C100 C101 H10C 109.5 . . ?
H10A C101 H10B 109.5 . . ?
H10A C101 H10C 109.5 . . ?
H10B C101 H10C 109.5 . . ?
C100 C102 H10D 109.5 . . ?
C100 C102 H10E 109.5 . . ?
C100 C102 H10F 109.5 . . ?
H10D C102 H10E 109.5 . . ?
H10D C102 H10F 109.5 . . ?
H10E C102 H10F 109.5 . . ?
C99 C103 H103 108.3 . . ?
C99 C103 C104 109.6(5) . . ?
C99 C103 C105 114.1(5) . . ?
C104 C103 H103 108.3 . . ?
C104 C103 C105 107.9(5) . . ?
C105 C103 H103 108.3 . . ?
C103 C104 H10G 109.5 . . ?
C103 C104 H10H 109.5 . . ?
C103 C104 H10I 109.5 . . ?
H10G C104 H10H 109.5 . . ?
H10G C104 H10I 109.5 . . ?
H10H C104 H10I 109.5 . . ?
C103 C105 H10J 109.5 . . ?
C103 C105 H10K 109.5 . . ?
C103 C105 H10L 109.5 . . ?
H10J C105 H10K 109.5 . . ?
H10J C105 H10L 109.5 . . ?
H10K C105 H10L 109.5 . . ?
C107 C106 C108 111.7(5) . . ?
C107 C106 C109 109.0(5) . . ?
C109 C106 C108 109.9(5) . . ?
N8 C106 C107 108.9(5) . . ?
N8 C106 C108 110.6(4) . . ?
N8 C106 C109 106.5(5) . . ?
C106 C107 H10M 109.5 . . ?
C106 C107 H10N 109.5 . . ?
C106 C107 H10O 109.5 . . ?
H10M C107 H10N 109.5 . . ?
H10M C107 H10O 109.5 . . ?
H10N C107 H10O 109.5 . . ?
C106 C108 H10P 109.5 . . ?
C106 C108 H10Q 109.5 . . ?
C106 C108 H10R 109.5 . . ?
H10P C108 H10Q 109.5 . . ?
H10P C108 H10R 109.5 . . ?
H10Q C108 H10R 109.5 . . ?
C106 C109 H10S 109.5 . . ?
C106 C109 H10T 109.5 . . ?
C106 C109 H10U 109.5 . . ?
H10S C109 H10T 109.5 . . ?
H10S C109 H10U 109.5 . . ?
H10T C109 H10U 109.5 . . ?
N8 C110 Nb2 56.4(3) . . ?
O3 C110 N8 112.8(5) . . ?
O3 C110 Nb2 56.4(3) . . ?
O4 C110 N8 123.3(5) . . ?
O4 C110 O3 123.8(5) . . ?
O4 C110 Nb2 179.3(4) . . ?
C112 C111 C116 113.4(5) . . ?
C112 C111 B2 127.3(5) . . ?
C116 C111 B2 119.0(5) . . ?
C111 C112 C113 123.7(5) . . ?
F16 C112 C111 121.5(5) . . ?
F16 C112 C113 114.8(5) . . ?
C114 C113 C112 119.3(5) . . ?
F17 C113 C112 120.1(5) . . ?
F17 C113 C114 120.6(5) . . ?
C113 C114 C115 119.9(5) . . ?
F18 C114 C113 120.9(5) . . ?
F18 C114 C115 119.1(5) . . ?
C116 C115 C114 118.7(5) . . ?
F19 C115 C114 119.8(5) . . ?
F19 C115 C116 121.4(5) . . ?
C115 C116 C111 124.8(5) . . ?
F20 C116 C111 120.1(5) . . ?
F20 C116 C115 115.0(5) . . ?
C118 C117 B2 118.9(5) . . ?
C122 C117 C118 113.5(5) . . ?
C122 C117 B2 126.9(5) . . ?
C119 C118 C117 124.3(5) . . ?
F21 C118 C117 119.2(5) . . ?
F21 C118 C119 116.5(5) . . ?
C118 C119 C120 119.4(6) . . ?
F22 C119 C118 121.1(5) . . ?
F22 C119 C120 119.4(5) . . ?
C121 C120 C119 119.3(6) . . ?
F23 C120 C119 119.7(6) . . ?
F23 C120 C121 121.0(6) . . ?
C120 C121 C122 119.5(6) . . ?
F24 C121 C120 120.4(6) . . ?
F24 C121 C122 120.1(6) . . ?
C121 C122 C117 124.0(6) . . ?
F25 C122 C117 119.7(5) . . ?
F25 C122 C121 116.3(5) . . ?
C124 C123 C128 113.9(5) . . ?
C124 C123 B2 126.9(5) . . ?
C128 C123 B2 119.1(5) . . ?
C123 C124 C125 122.5(5) . . ?
F26 C124 C123 121.6(5) . . ?
F26 C124 C125 115.9(5) . . ?
C126 C125 C124 120.7(5) . . ?
C126 C125 F27 120.0(5) . . ?
F27 C125 C124 119.3(5) . . ?
C125 C126 C127 119.9(5) . . ?
C125 C126 F28 120.7(5) . . ?
F28 C126 C127 119.3(5) . . ?
C128 C127 C126 117.5(5) . . ?
F29 C127 C126 120.5(5) . . ?
F29 C127 C128 122.0(5) . . ?
C127 C128 C123 125.4(5) . . ?
F30 C128 C123 119.1(4) . . ?
F30 C128 C127 115.5(5) . . ?
H12A C129 H12B 109.5 . . ?
H12A C129 H12C 109.5 . . ?
H12B C129 H12C 109.5 . . ?
C130 C129 H12A 109.5 . . ?
C130 C129 H12B 109.5 . . ?
C130 C129 H12C 109.5 . . ?
C129 C130 H13D 110.3 . . ?
C129 C130 H13E 110.3 . . ?
H13D C130 H13E 108.6 . . ?
O5 C130 C129 106.9(7) . . ?
O5 C130 H13D 110.3 . . ?
O5 C130 H13E 110.3 . . ?
H13F C131 H13G 108.3 . . ?
C132 C131 H13F 109.9 . . ?
C132 C131 H13G 109.9 . . ?
O5 C131 H13F 109.9 . . ?
O5 C131 H13G 109.9 . . ?
O5 C131 C132 108.9(7) . . ?
C131 C132 H13H 109.5 . . ?
C131 C132 H13I 109.5 . . ?
C131 C132 H13J 109.5 . . ?
H13H C132 H13I 109.5 . . ?
H13H C132 H13J 109.5 . . ?
H13I C132 H13J 109.5 . . ?
H13K C133 H13L 109.5 . . ?
H13K C133 H13M 109.5 . . ?
H13L C133 H13M 109.5 . . ?
C134 C133 H13K 109.5 . . ?
C134 C133 H13L 109.5 . . ?
C134 C133 H13M 109.5 . . ?
C133 C134 H13N 108.9 . . ?
C133 C134 H13O 108.9 . . ?
H13N C134 H13O 107.7 . . ?
O6 C134 C133 113.3(10) . . ?
O6 C134 H13N 108.9 . . ?
O6 C134 H13O 108.9 . . ?
H13P C135 H13Q 107.1 . . ?
C136 C135 H13P 107.6 . . ?
C136 C135 H13Q 107.6 . . ?
O6 C135 H13P 107.6 . . ?
O6 C135 H13Q 107.6 . . ?
O6 C135 C136 118.7(11) . . ?
C135 C136 H13R 109.5 . . ?
C135 C136 H13S 109.5 . . ?
C135 C136 H13T 109.5 . . ?
H13R C136 H13S 109.5 . . ?
H13R C136 H13T 109.5 . . ?
H13S C136 H13T 109.5 . . ?
C47 B1 C53 111.3(4) . . ?
C47 B1 C59 115.6(4) . . ?
C59 B1 C53 104.3(4) . . ?
O2 B1 C47 109.3(4) . . ?
O2 B1 C53 104.5(4) . . ?
O2 B1 C59 111.2(4) . . ?
C117 B2 C111 102.9(5) . . ?
C123 B2 C111 112.8(4) . . ?
C123 B2 C117 116.8(5) . . ?
O4 B2 C111 101.8(4) . . ?
O4 B2 C117 111.4(4) . . ?
O4 B2 C123 109.9(5) . . ?
C1 N1 C6 120.0(4) . . ?
C1 N1 Nb1 129.7(4) . . ?
C6 N1 Nb1 109.7(3) . . ?
C3 N2 C18 113.1(4) . . ?
C3 N2 Nb1 123.5(4) . . ?
C18 N2 Nb1 123.1(3) . . ?
C30 N3 Nb1 174.0(4) . . ?
C42 N4 Nb1 144.3(3) . . ?
C46 N4 C42 123.4(4) . . ?
C46 N4 Nb1 92.2(3) . . ?
C65 N5 C70 120.7(5) . . ?
C65 N5 Nb2 129.6(4) . . ?
C70 N5 Nb2 109.1(4) . . ?
C67 N6 C82 113.3(4) . . ?
C67 N6 Nb2 123.6(4) . . ?
C82 N6 Nb2 123.1(3) . . ?
C94 N7 Nb2 171.1(4) . . ?
C106 N8 Nb2 143.8(4) . . ?
C110 N8 C106 123.6(5) . . ?
C110 N8 Nb2 92.4(3) . . ?
C46 O1 Nb1 92.5(3) . . ?
C46 O2 B1 132.1(4) . . ?
C110 O3 Nb2 92.8(3) . . ?
C110 O4 B2 132.0(4) . . ?
C131 O5 C130 112.0(6) . . ?
C135 O6 C134 121.6(10) . . ?
N1 Nb1 C46 133.62(16) . . ?
N1 Nb1 N2 83.80(16) . . ?
N1 Nb1 N4 118.27(16) . . ?
N1 Nb1 O1 134.70(14) . . ?
N2 Nb1 C46 109.63(16) . . ?
N3 Nb1 C46 116.81(18) . . ?
N3 Nb1 N1 103.74(18) . . ?
N3 Nb1 N2 98.94(17) . . ?
N3 Nb1 N4 105.86(18) . . ?
N3 Nb1 O1 120.14(16) . . ?
N4 Nb1 C46 31.33(15) . . ?
N4 Nb1 N2 140.58(16) . . ?
N4 Nb1 O1 62.04(14) . . ?
O1 Nb1 C46 30.72(14) . . ?
O1 Nb1 N2 79.11(14) . . ?
N5 Nb2 C110 133.13(17) . . ?
N5 Nb2 N6 84.03(17) . . ?
N5 Nb2 N8 119.13(17) . . ?
N5 Nb2 O3 133.87(15) . . ?
N6 Nb2 C110 108.98(16) . . ?
N7 Nb2 C110 117.54(18) . . ?
N7 Nb2 N5 103.84(19) . . ?
N7 Nb2 N6 98.65(18) . . ?
N7 Nb2 N8 105.73(18) . . ?
N7 Nb2 O3 120.69(17) . . ?
N8 Nb2 C110 31.13(16) . . ?
N8 Nb2 N6 139.93(16) . . ?
O3 Nb2 C110 30.82(14) . . ?
O3 Nb2 N6 78.34(15) . . ?
O3 Nb2 N8 61.95(15) . . ?

loop_
_geom_bond_atom_site_label_1
_geom_bond_atom_site_label_2
_geom_bond_distance
_geom_bond_site_symmetry_2
_geom_bond_publ_flag
C1 C2 1.378(8) . ?
C1 C4 1.498(8) . ?
C1 N1 1.359(7) . ?
C2 H2 0.9500 . ?
C2 C3 1.409(7) . ?
C3 C5 1.503(7) . ?
C3 N2 1.330(7) . ?
C4 H4A 0.9800 . ?
C4 H4B 0.9800 . ?
C4 H4C 0.9800 . ?
C5 H5A 0.9800 . ?
C5 H5B 0.9800 . ?
C5 H5C 0.9800 . ?
C6 C7 1.407(7) . ?
C6 C11 1.418(7) . ?
C6 N1 1.452(7) . ?
C7 C8 1.394(7) . ?
C7 C12 1.535(7) . ?
C8 H8 0.9500 . ?
C8 C9 1.389(8) . ?
C9 H9 0.9500 . ?
C9 C10 1.376(8) . ?
C10 H10 0.9500 . ?
C10 C11 1.398(8) . ?
C11 C15 1.503(8) . ?
C12 H12 1.0000 . ?
C12 C13 1.547(7) . ?
C12 C14 1.523(7) . ?
C13 H13A 0.9800 . ?
C13 H13B 0.9800 . ?
C13 H13C 0.9800 . ?
C14 H14A 0.9800 . ?
C14 H14B 0.9800 . ?
C14 H14C 0.9800 . ?
C15 H15 1.0000 . ?
C15 C16 1.567(8) . ?
C15 C17 1.538(8) . ?
C16 H16A 0.9800 . ?
C16 H16B 0.9800 . ?
C16 H16C 0.9800 . ?
C17 H17A 0.9800 . ?
C17 H17B 0.9800 . ?
C17 H17C 0.9800 . ?
C18 C19 1.412(7) . ?
C18 C23 1.392(7) . ?
C18 N2 1.466(6) . ?
C19 C20 1.398(7) . ?
C19 C24 1.527(8) . ?
C20 H20 0.9500 . ?
C20 C21 1.368(8) . ?
C21 H21 0.9500 . ?
C21 C22 1.370(8) . ?
C22 H22 0.9500 . ?
C22 C23 1.405(7) . ?
C23 C27 1.523(7) . ?
C24 H24 1.0000 . ?
C24 C25 1.524(9) . ?
C24 C26 1.503(9) . ?
C25 H25A 0.9800 . ?
C25 H25B 0.9800 . ?
C25 H25C 0.9800 . ?
C26 H26A 0.9800 . ?
C26 H26B 0.9800 . ?
C26 H26C 0.9800 . ?
C27 H27 1.0000 . ?
C27 C28 1.544(7) . ?
C27 C29 1.515(8) . ?
C28 H28A 0.9800 . ?
C28 H28B 0.9800 . ?
C28 H28C 0.9800 . ?
C29 H29A 0.9800 . ?
C29 H29B 0.9800 . ?
C29 H29C 0.9800 . ?
C30 C31 1.418(7) . ?
C30 C35 1.423(7) . ?
C30 N3 1.429(6) . ?
C31 C32 1.412(7) . ?
C31 C36 1.501(8) . ?
C32 H32 0.9500 . ?
C32 C33 1.365(8) . ?
C33 H33 0.9500 . ?
C33 C34 1.387(8) . ?
C34 H34 0.9500 . ?
C34 C35 1.396(7) . ?
C35 C39 1.509(7) . ?
C36 H36 1.0000 . ?
C36 C37 1.559(7) . ?
C36 C38 1.530(8) . ?
C37 H37A 0.9800 . ?
C37 H37B 0.9800 . ?
C37 H37C 0.9800 . ?
C38 H38A 0.9800 . ?
C38 H38B 0.9800 . ?
C38 H38C 0.9800 . ?
C39 H39 1.0000 . ?
C39 C40 1.539(7) . ?
C39 C41 1.522(7) . ?
C40 H40A 0.9800 . ?
C40 H40B 0.9800 . ?
C40 H40C 0.9800 . ?
C41 H41A 0.9800 . ?
C41 H41B 0.9800 . ?
C41 H41C 0.9800 . ?
C42 C43 1.519(7) . ?
C42 C44 1.534(7) . ?
C42 C45 1.545(7) . ?
C42 N4 1.495(6) . ?
C43 H43A 0.9800 . ?
C43 H43B 0.9800 . ?
C43 H43C 0.9800 . ?
C44 H44A 0.9800 . ?
C44 H44B 0.9800 . ?
C44 H44C 0.9800 . ?
C45 H45A 0.9800 . ?
C45 H45B 0.9800 . ?
C45 H45C 0.9800 . ?
C46 N4 1.325(6) . ?
C46 O1 1.302(6) . ?
C46 O2 1.293(6) . ?
C46 Nb1 2.547(5) . ?
C47 C48 1.391(7) . ?
C47 C52 1.376(7) . ?
C47 B1 1.646(8) . ?
C48 C49 1.388(7) . ?
C48 F1 1.358(6) . ?
C49 C50 1.368(8) . ?
C49 F2 1.345(6) . ?
C50 C51 1.367(8) . ?
C50 F3 1.363(6) . ?
C51 C52 1.389(7) . ?
C51 F4 1.339(6) . ?
C52 F5 1.357(6) . ?
C53 C54 1.396(7) . ?
C53 C58 1.375(7) . ?
C53 B1 1.672(8) . ?
C54 C55 1.395(8) . ?
C54 F6 1.348(6) . ?
C55 C56 1.354(8) . ?
C55 F7 1.340(6) . ?
C56 C57 1.386(8) . ?
C56 F8 1.340(6) . ?
C57 C58 1.384(8) . ?
C57 F9 1.334(6) . ?
C58 F10 1.365(6) . ?
C59 C60 1.372(7) . ?
C59 C64 1.391(7) . ?
C59 B1 1.649(8) . ?
C60 C61 1.388(7) . ?
C60 F11 1.363(6) . ?
C61 C62 1.374(8) . ?
C61 F12 1.349(6) . ?
C62 C63 1.366(8) . ?
C62 F13 1.341(6) . ?
C63 C64 1.374(7) . ?
C63 F14 1.350(6) . ?
C64 F15 1.354(6) . ?
C65 C66 1.386(8) . ?
C65 C68 1.521(7) . ?
C65 N5 1.347(7) . ?
C66 H66 0.9500 . ?
C66 C67 1.379(7) . ?
C67 C69 1.520(7) . ?
C67 N6 1.342(7) . ?
C68 H68A 0.9800 . ?
C68 H68B 0.9800 . ?
C68 H68C 0.9800 . ?
C69 H69A 0.9800 . ?
C69 H69B 0.9800 . ?
C69 H69C 0.9800 . ?
C70 C71 1.398(7) . ?
C70 C75 1.427(8) . ?
C70 N5 1.457(7) . ?
C71 C72 1.385(8) . ?
C71 C76 1.521(8) . ?
C72 H72 0.9500 . ?
C72 C73 1.371(8) . ?
C73 H73 0.9500 . ?
C73 C74 1.386(8) . ?
C74 H74 0.9500 . ?
C74 C75 1.404(8) . ?
C75 C79 1.538(8) . ?
C76 H76 1.0000 . ?
C76 C77 1.541(7) . ?
C76 C78 1.547(7) . ?
C77 H77A 0.9800 . ?
C77 H77B 0.9800 . ?
C77 H77C 0.9800 . ?
C78 H78A 0.9800 . ?
C78 H78B 0.9800 . ?
C78 H78C 0.9800 . ?
C79 H79 1.0000 . ?
C79 C80 1.525(10) . ?
C79 C81 1.540(9) . ?
C80 H80A 0.9800 . ?
C80 H80B 0.9800 . ?
C80 H80C 0.9800 . ?
C81 H81A 0.9800 . ?
C81 H81B 0.9800 . ?
C81 H81C 0.9800 . ?
C82 C83 1.404(7) . ?
C82 C87 1.411(7) . ?
C82 N6 1.462(6) . ?
C83 C84 1.394(7) . ?
C83 C88 1.515(7) . ?
C84 H84 0.9500 . ?
C84 C85 1.384(7) . ?
C85 H85 0.9500 . ?
C85 C86 1.385(8) . ?
C86 H86 0.9500 . ?
C86 C87 1.397(7) . ?
C87 C91 1.523(7) . ?
C88 H88 1.0000 . ?
C88 C89 1.538(7) . ?
C88 C90 1.532(7) . ?
C89 H89A 0.9800 . ?
C89 H89B 0.9800 . ?
C89 H89C 0.9800 . ?
C90 H90A 0.9800 . ?
C90 H90B 0.9800 . ?
C90 H90C 0.9800 . ?
C91 H91 1.0000 . ?
C91 C92 1.533(8) . ?
C91 C93 1.521(8) . ?
C92 H92A 0.9800 . ?
C92 H92B 0.9800 . ?
C92 H92C 0.9800 . ?
C93 H93A 0.9800 . ?
C93 H93B 0.9800 . ?
C93 H93C 0.9800 . ?
C94 C95 1.419(8) . ?
C94 C99 1.414(8) . ?
C94 N7 1.430(6) . ?
C95 C96 1.383(8) . ?
C95 C100 1.510(8) . ?
C96 H96 0.9500 . ?
C96 C97 1.385(9) . ?
C97 H97 0.9500 . ?
C97 C98 1.372(10) . ?
C98 H98 0.9500 . ?
C98 C99 1.414(8) . ?
C99 C103 1.498(8) . ?
C100 H100 1.0000 . ?
C100 C101 1.521(8) . ?
C100 C102 1.548(8) . ?
C101 H10A 0.9800 . ?
C101 H10B 0.9800 . ?
C101 H10C 0.9800 . ?
C102 H10D 0.9800 . ?
C102 H10E 0.9800 . ?
C102 H10F 0.9800 . ?
C103 H103 1.0000 . ?
C103 C104 1.529(7) . ?
C103 C105 1.551(7) . ?
C104 H10G 0.9800 . ?
C104 H10H 0.9800 . ?
C104 H10I 0.9800 . ?
C105 H10J 0.9800 . ?
C105 H10K 0.9800 . ?
C105 H10L 0.9800 . ?
C106 C107 1.512(8) . ?
C106 C108 1.538(8) . ?
C106 C109 1.528(8) . ?
C106 N8 1.503(7) . ?
C107 H10M 0.9800 . ?
C107 H10N 0.9800 . ?
C107 H10O 0.9800 . ?
C108 H10P 0.9800 . ?
C108 H10Q 0.9800 . ?
C108 H10R 0.9800 . ?
C109 H10S 0.9800 . ?
C109 H10T 0.9800 . ?
C109 H10U 0.9800 . ?
C110 N8 1.327(6) . ?
C110 O3 1.315(6) . ?
C110 O4 1.284(6) . ?
C110 Nb2 2.564(5) . ?
C111 C112 1.387(7) . ?
C111 C116 1.389(7) . ?
C111 B2 1.653(8) . ?
C112 C113 1.400(8) . ?
C112 F16 1.357(6) . ?
C113 C114 1.355(8) . ?
C113 F17 1.343(6) . ?
C114 C115 1.381(8) . ?
C114 F18 1.353(6) . ?
C115 C116 1.374(8) . ?
C115 F19 1.345(6) . ?
C116 F20 1.354(6) . ?
C117 C118 1.399(8) . ?
C117 C122 1.390(7) . ?
C117 B2 1.642(8) . ?
C118 C119 1.369(8) . ?
C118 F21 1.353(6) . ?
C119 C120 1.382(9) . ?
C119 F22 1.362(7) . ?
C120 C121 1.370(9) . ?
C120 F23 1.350(7) . ?
C121 C122 1.383(8) . ?
C121 F24 1.335(7) . ?
C122 F25 1.353(6) . ?
C123 C124 1.379(7) . ?
C123 C128 1.400(7) . ?
C123 B2 1.618(8) . ?
C124 C125 1.407(8) . ?
C124 F26 1.338(6) . ?
C125 C126 1.340(8) . ?
C125 F27 1.365(6) . ?
C126 C127 1.400(8) . ?
C126 F28 1.349(6) . ?
C127 C128 1.376(7) . ?
C127 F29 1.331(6) . ?
C128 F30 1.360(6) . ?
C129 H12A 0.9800 . ?
C129 H12B 0.9800 . ?
C129 H12C 0.9800 . ?
C129 C130 1.484(11) . ?
C130 H13D 0.9900 . ?
C130 H13E 0.9900 . ?
C130 O5 1.479(9) . ?
C131 H13F 0.9900 . ?
C131 H13G 0.9900 . ?
C131 C132 1.455(11) . ?
C131 O5 1.433(9) . ?
C132 H13H 0.9800 . ?
C132 H13I 0.9800 . ?
C132 H13J 0.9800 . ?
C133 H13K 0.9800 . ?
C133 H13L 0.9800 . ?
C133 H13M 0.9800 . ?
C133 C134 1.504(14) . ?
C134 H13N 0.9900 . ?
C134 H13O 0.9900 . ?
C134 O6 1.474(12) . ?
C135 H13P 0.9900 . ?
C135 H13Q 0.9900 . ?
C135 C136 1.503(16) . ?
C135 O6 1.421(11) . ?
C136 H13R 0.9800 . ?
C136 H13S 0.9800 . ?
C136 H13T 0.9800 . ?
B1 O2 1.517(7) . ?
B2 O4 1.533(7) . ?
N1 Nb1 2.076(4) . ?
N2 Nb1 2.192(4) . ?
N3 Nb1 1.759(4) . ?
N4 Nb1 2.126(4) . ?
N5 Nb2 2.077(5) . ?
N6 Nb2 2.194(4) . ?
N7 Nb2 1.766(4) . ?
N8 Nb2 2.139(5) . ?
O1 Nb1 2.133(3) . ?
O3 Nb2 2.138(4) . ?
